data_4127047
loop_
_publ_author_name
'Li, Yang'
'Li, Jianfeng'
'Zhang, Jianying'
'Song, Haibin'
'Cui, Chunming'

_publ_section_title
;
 Isolation of R6Si6 Dianion, a Bridged Tricyclic Isomer of Dianionic
 Hexasilabenzene.
;
_journal_name_full 'Journal of the American Chemical Society'
_journal_paper_doi 10.1021/jacs.7b12163
_journal_year 2018
_chemical_formula_moiety 'C16 H32 K O7, C70 H98 K O7 Si6, 2(C4 H8 O)'
_chemical_formula_sum 'C94 H148 K2 O16 Si6'
_chemical_formula_weight 1780.86
_chemical_name_systematic
;
 ? 
;
_space_group_crystal_system monoclinic
_space_group_IT_number 14
_space_group_name_Hall '-P 2ybc'
_space_group_name_H-M_alt 'P 1 21/c 1'
_symmetry_space_group_name_Hall '-P 2ybc'
_symmetry_space_group_name_H-M 'P 1 21/c 1'
_atom_sites_solution_hydrogens geom
_atom_sites_solution_primary dual
_atom_sites_solution_secondary difmap
_audit_creation_date 2017-07-14
_audit_creation_method
;
Olex2 1.2
(compiled 2017.03.28 svn.r3405 for OlexSys, GUI svn.r5335)
;
_cell_angle_alpha 90.00
_cell_angle_beta 108.190(6)
_cell_angle_gamma 90.00
_cell_formula_units_Z 4
_cell_length_a 23.036(5)
_cell_length_b 19.079(3)
_cell_length_c 23.557(3)
_cell_measurement_reflns_used 4828
_cell_measurement_temperature 113
_cell_measurement_theta_max 27.4
_cell_measurement_theta_min 3.0
_cell_volume 9836(3)
_computing_cell_refinement 'CrystalClear-SM Expert 2.1 b42 (Rigaku, 2015)'
_computing_data_collection 'CrystalClear-SM Expert 2.1 b42 (Rigaku, 2015)'
_computing_data_reduction 'CrystalClear-SM Expert 2.1 b42 (Rigaku, 2015)'
_computing_molecular_graphics 'Olex2 (Dolomanov et al., 2009)'
_computing_publication_material 'Olex2 (Dolomanov et al., 2009)'
_computing_structure_refinement 'XL (Sheldrick, 2008)'
_computing_structure_solution 'ShelXT (Sheldrick, 2015)'
_diffrn_ambient_temperature 113
_diffrn_measured_fraction_theta_full 0.991
_diffrn_measured_fraction_theta_max 0.991
_diffrn_measurement_device_type 'Rigaku Xtalab P200'
_diffrn_measurement_method '\w scans'
_diffrn_radiation_monochromator graphite
_diffrn_radiation_type MoK\a
_diffrn_radiation_wavelength 0.71075
_diffrn_reflns_av_R_equivalents 0.1151
_diffrn_reflns_av_unetI/netI 0.1052
_diffrn_reflns_limit_h_max 27
_diffrn_reflns_limit_h_min -27
_diffrn_reflns_limit_k_max 22
_diffrn_reflns_limit_k_min -21
_diffrn_reflns_limit_l_max 21
_diffrn_reflns_limit_l_min -28
_diffrn_reflns_number 55935
_diffrn_reflns_theta_full 25.01
_diffrn_reflns_theta_max 25.01
_diffrn_reflns_theta_min 2.98
_diffrn_source 'fine-focus sealed tube'
_exptl_absorpt_coefficient_mu 0.230
_exptl_absorpt_correction_T_max 1.000
_exptl_absorpt_correction_T_min 0.618
_exptl_absorpt_correction_type multi-scan
_exptl_absorpt_process_details 'REQAB(Rigaku, 1998)'
_exptl_crystal_colour colorless
_exptl_crystal_density_diffrn 1.203
_exptl_crystal_density_method 'not measured'
_exptl_crystal_description plate
_exptl_crystal_F_000 3848
_exptl_crystal_size_max 0.22
_exptl_crystal_size_mid 0.18
_exptl_crystal_size_min 0.04
_refine_diff_density_max 0.968
_refine_diff_density_min -0.458
_refine_diff_density_rms 0.087
_refine_ls_extinction_method none
_refine_ls_goodness_of_fit_ref 1.052
_refine_ls_hydrogen_treatment constr
_refine_ls_matrix_type full
_refine_ls_number_parameters 1274
_refine_ls_number_reflns 17172
_refine_ls_number_restraints 548
_refine_ls_restrained_S_all 1.060
_refine_ls_R_factor_all 0.1567
_refine_ls_R_factor_gt 0.0819
_refine_ls_shift/su_max 0.004
_refine_ls_shift/su_mean 0.000
_refine_ls_structure_factor_coef Fsqd
_refine_ls_weighting_details 'calc w=1/[\s^2^(Fo^2^)+(0.1040P)^2^+17.2620P] where P=(Fo^2^+2Fc^2^)/3'
_refine_ls_weighting_scheme calc
_refine_ls_wR_factor_gt 0.1914
_refine_ls_wR_factor_ref 0.2430
_reflns_number_gt 9529
_reflns_number_total 17172
_reflns_threshold_expression >2sigma(I)
_cod_data_source_file ja7b12163_si_005.cif
_cod_data_source_block shelx_trans
_cod_database_code 4127047
_olex2_refinement_description
;
1. Fixed Uiso
 At 1.2 times of:
  All C(H) groups, All C(H,H) groups
 At 1.5 times of:
  All C(H,H,H) groups
2. Restrained distances
 O14-C29 = O14-C32 = O14A-C29A = O14A-C32A
 1.45 with sigma of 0.01
 C29-C30 = C30-C31 = C31-C32
 1.54 with sigma of 0.01
 C29A-C30A = C30A-C31A = C31A-C32A
 1.54 with sigma of 0.01
 C29-C31 = C30-C32 = C29A-C31A = C30A-C32A
 2.52 with sigma of 0.01
 O14-C30 = O14-C31 = O14A-C30A = O14A-C31A
 2.45 with sigma of 0.01
 C29-C32 = C29A-C32A
 2.4 with sigma of 0.01
 O7-C14 = O7-C15 = C13A-C15A = C13A-C16A
 2.45 with sigma of 0.01
 C13-C15 = C14-C16 = C14A-C16A
 2.52 with sigma of 0.01
 C13-C16
 2.4 with sigma of 0.01
 C13-C14 = C14-C15 = C15-C16 = C14A-C15A = C15A-C16A
 1.54 with sigma of 0.01
 O7-C13 = O7-C16 = C13A-C14A
 1.45 with sigma of 0.01
 C1A-C2A = C3A-C4A = C5A-C6A = C7A-C8A = C9A-C10A = C11A-C12A
 1.54 with sigma of 0.01
 O5A-C8A = O5A-C9A = O6A-C10A = O6A-C11A = O1A-C12A
 1.45 with sigma of 0.01
 O1A-C1A = O2A-C2A = O2A-C3A = O3A-C4A = O3A-C5A = O4A-C6A = O4A-C7A
 1.45 with sigma of 0.01
 C1-C12 = C2-C3 = C4-C5 = C6-C7 = C8-C9 = C10-C11
 2.4 with sigma of 0.01
 C1-C2 = C3-C4 = C5-C6 = C7-C8 = C9-C10 = C11-C12
 1.54 with sigma of 0.01
 O5-C8 = O5-C9 = O6-C10 = O6-C11 = O1-C12
 1.45 with sigma of 0.01
 O1-C1 = O2-C2 = O2-C3 = O3-C4 = O3-C5 = O4-C6 = O4-C7
 1.45 with sigma of 0.01
 O17-C37 = O17-C40 = O17A-C37A = O17A-C40A
 1.45 with sigma of 0.01
 C37-C38 = C38-C39 = C39-C40
 1.54 with sigma of 0.01
 C37A-C38A = C38A-C39A = C39A-C40A
 1.54 with sigma of 0.01
 C37-C39 = C38-C40 = C37A-C39A = C38A-C40A
 2.52 with sigma of 0.01
 O17-C38 = O17-C39 = O17A-C38A = O17A-C39A
 2.45 with sigma of 0.01
 C37-C40 = C37A-C40A
 2.42 with sigma of 0.01
3. Uiso/Uaniso restraints and constraints
Uanis(O1) \\sim Ueq, Uanis(O2) \\sim Ueq, Uanis(O3) \\sim Ueq, Uanis(O4) \\sim
Ueq, Uanis(O5) \\sim Ueq, Uanis(O6) \\sim Ueq, Uanis(C1) \\sim Ueq, Uanis(C2)
\\sim Ueq, Uanis(C3) \\sim Ueq, Uanis(C4) \\sim Ueq, Uanis(C10) \\sim Ueq,
Uanis(C5) \\sim Ueq, Uanis(C6) \\sim Ueq, Uanis(C7) \\sim Ueq, Uanis(C8) \\sim
Ueq, Uanis(C9) \\sim Ueq, Uanis(C11) \\sim Ueq, Uanis(C12) \\sim Ueq, Uanis(O7)
\\sim Ueq, Uanis(C13) \\sim Ueq, Uanis(C14) \\sim Ueq, Uanis(C15) \\sim Ueq,
Uanis(C16) \\sim Ueq, Uanis(O1A) \\sim Ueq, Uanis(O2A) \\sim Ueq, Uanis(O3A)
\\sim Ueq, Uanis(O4A) \\sim Ueq, Uanis(O5A) \\sim Ueq, Uanis(O6A) \\sim Ueq,
Uanis(C1A) \\sim Ueq, Uanis(C2A) \\sim Ueq, Uanis(C3A) \\sim Ueq, Uanis(C4A)
\\sim Ueq, Uanis(C5A) \\sim Ueq, Uanis(C6A) \\sim Ueq, Uanis(C7A) \\sim Ueq,
Uanis(C8A) \\sim Ueq, Uanis(C9A) \\sim Ueq, Uanis(C10A) \\sim Ueq, Uanis(C11A)
\\sim Ueq, Uanis(C12A) \\sim Ueq, Uanis(O7A) \\sim Ueq, Uanis(C13A) \\sim Ueq,
Uanis(C14A) \\sim Ueq, Uanis(C15A) \\sim Ueq, Uanis(C16A) \\sim Ueq: with sigma
of 0.01 and sigma for terminal atoms of 0.02
Uanis(O7) \\sim Ueq, Uanis(C13A) \\sim Ueq, Uanis(C13) \\sim Ueq, Uanis(C14)
\\sim Ueq, Uanis(C15) \\sim Ueq, Uanis(C16) \\sim Ueq, Uanis(C14A) \\sim Ueq,
Uanis(C15A) \\sim Ueq, Uanis(C16A) \\sim Ueq: with sigma of 0.01 and sigma for
terminal atoms of 0.02
Uanis(O14) \\sim Ueq, Uanis(C29) \\sim Ueq, Uanis(C30) \\sim Ueq, Uanis(C31)
\\sim Ueq, Uanis(C32) \\sim Ueq, Uanis(O14A) \\sim Ueq, Uanis(C29A) \\sim Ueq,
Uanis(C30A) \\sim Ueq, Uanis(C31A) \\sim Ueq, Uanis(C32A) \\sim Ueq, Uanis(O17)
\\sim Ueq, Uanis(C37) \\sim Ueq, Uanis(C38) \\sim Ueq, Uanis(C39) \\sim Ueq,
Uanis(C40) \\sim Ueq, Uanis(O17A) \\sim Ueq, Uanis(C37A) \\sim Ueq, Uanis(C38A)
\\sim Ueq, Uanis(C39A) \\sim Ueq, Uanis(C40A) \\sim Ueq: with sigma of 0.01 and
sigma for terminal atoms of 0.02
Uanis(C8) = Uanis(C8A)
Uanis(C9) = Uanis(C9A)
Uanis(C10) = Uanis(C10A)
Uanis(C11) = Uanis(C11A)
Uanis(C7) = Uanis(C7A)
Uanis(O5) = Uanis(O5A)
Uanis(O3) = Uanis(O3A)
Uanis(C15) = Uanis(C16A)
Uanis(C4) = Uanis(C4A)
Uanis(C6) = Uanis(C6A)
Uanis(O6) = Uanis(O6A)
Uanis(O4) = Uanis(O4A)
Uanis(O17) = Uanis(O17A)
Uanis(C37) = Uanis(C37A)
Uanis(C38) = Uanis(C38A)
Uanis(C39) = Uanis(C39A)
Uanis(C40) = Uanis(C40A)
Uanis(C31) = Uanis(C31A)
4. Others
 Sof(O1A)=Sof(O2A)=Sof(O3A)=Sof(O4A)=Sof(O5A)=Sof(O6A)=Sof(C1A)=Sof(H1AA)=
 Sof(H1AB)=Sof(C2A)=Sof(H2AA)=Sof(H2AB)=Sof(C3A)=Sof(H3AA)=Sof(H3AB)=Sof(C4A)=
 Sof(H4AA)=Sof(H4AB)=Sof(C5A)=Sof(H5AA)=Sof(H5AB)=Sof(C6A)=Sof(H6AA)=Sof(H6AB)=
 Sof(C7A)=Sof(H7AA)=Sof(H7AB)=Sof(C8A)=Sof(H8AA)=Sof(H8AB)=Sof(C9A)=Sof(H9AA)=
 Sof(H9AB)=Sof(C10A)=Sof(H10C)=Sof(H10D)=Sof(C11A)=Sof(H11C)=Sof(H11D)=
 Sof(C12A)=Sof(H12C)=Sof(H12D)=1-FVAR(1)
 Sof(O1)=Sof(O2)=Sof(O3)=Sof(O4)=Sof(O5)=Sof(O6)=Sof(C1)=Sof(H1A)=Sof(H1B)=
 Sof(C2)=Sof(H2A)=Sof(H2B)=Sof(C3)=Sof(H3A)=Sof(H3B)=Sof(C4)=Sof(H4A)=Sof(H4B)=
 Sof(C10)=Sof(H10A)=Sof(H10B)=Sof(C5)=Sof(H5A)=Sof(H5B)=Sof(C6)=Sof(H6A)=
 Sof(H6B)=Sof(C7)=Sof(H7A)=Sof(H7B)=Sof(C8)=Sof(H8A)=Sof(H8B)=Sof(C9)=Sof(H9A)=
 Sof(H9B)=Sof(C11)=Sof(H11A)=Sof(H11B)=Sof(C12)=Sof(H12A)=Sof(H12B)=FVAR(1)
 Sof(O7A)=Sof(C13A)=Sof(H13C)=Sof(H13D)=Sof(C14A)=Sof(H14C)=Sof(H14D)=
 Sof(C15A)=Sof(H15C)=Sof(H15D)=Sof(C16A)=Sof(H16C)=Sof(H16D)=1-FVAR(2)
 Sof(O7)=Sof(C13)=Sof(H13A)=Sof(H13B)=Sof(C14)=Sof(H14A)=Sof(H14B)=Sof(C15)=
 Sof(H15A)=Sof(H15B)=Sof(C16)=Sof(H16A)=Sof(H16B)=FVAR(2)
 Sof(O14A)=Sof(C29A)=Sof(H29C)=Sof(H29D)=Sof(C30A)=Sof(H30C)=Sof(H30D)=
 Sof(C31A)=Sof(H31C)=Sof(H31D)=Sof(C32A)=Sof(H32C)=Sof(H32D)=1-FVAR(3)
 Sof(O14)=Sof(C29)=Sof(H29A)=Sof(H29B)=Sof(C30)=Sof(H30A)=Sof(H30B)=Sof(C31)=
 Sof(H31A)=Sof(H31B)=Sof(C32)=Sof(H32A)=Sof(H32B)=FVAR(3)
 Sof(O17A)=Sof(C37A)=Sof(H37C)=Sof(H37D)=Sof(C38A)=Sof(H38C)=Sof(H38D)=
 Sof(C39A)=Sof(H39C)=Sof(H39D)=Sof(C40A)=Sof(H40C)=Sof(H40D)=1-FVAR(4)
 Sof(O17)=Sof(C37)=Sof(H37A)=Sof(H37B)=Sof(C38)=Sof(H38A)=Sof(H38B)=Sof(C39)=
 Sof(H39A)=Sof(H39B)=Sof(C40)=Sof(H40A)=Sof(H40B)=FVAR(4)
5.a Secondary CH2 refined with riding coordinates:
 C1(H1A,H1B), C2(H2A,H2B), C3(H3A,H3B), C4(H4A,H4B), C10(H10A,H10B), C5(H5A,
 H5B), C6(H6A,H6B), C7(H7A,H7B), C8(H8A,H8B), C9(H9A,H9B), C11(H11A,H11B),
 C12(H12A,H12B), C13(H13A,H13B), C14(H14A,H14B), C15(H15A,H15B), C16(H16A,H16B),
  C1A(H1AA,H1AB), C2A(H2AA,H2AB), C3A(H3AA,H3AB), C4A(H4AA,H4AB), C5A(H5AA,
 H5AB), C6A(H6AA,H6AB), C7A(H7AA,H7AB), C8A(H8AA,H8AB), C9A(H9AA,H9AB),
 C10A(H10C,H10D), C11A(H11C,H11D), C12A(H12C,H12D), C13A(H13C,H13D), C14A(H14C,
 H14D), C15A(H15C,H15D), C16A(H16C,H16D), C17(H17A,H17B), C18(H18A,H18B),
 C19(H19A,H19B), C20(H20A,H20B), C21(H21A,H21B), C22(H22A,H22B), C23(H23A,H23B),
  C24(H24A,H24B), C25(H25A,H25B), C26(H26A,H26B), C27(H27A,H27B), C28(H28A,
 H28B), C33(H33A,H33B), C34(H34A,H34B), C35(H35A,H35B), C36(H36A,H36B),
 C29(H29A,H29B), C30(H30A,H30B), C31(H31A,H31B), C32(H32A,H32B), C29A(H29C,
 H29D), C30A(H30C,H30D), C31A(H31C,H31D), C32A(H32C,H32D), C37(H37A,H37B),
 C38(H38A,H38B), C39(H39A,H39B), C40(H40A,H40B), C37A(H37C,H37D), C38A(H38C,
 H38D), C39A(H39C,H39D), C40A(H40C,H40D)
5.b Aromatic/amide H refined with riding coordinates:
 C43(H43), C45(H45), C52(H52), C54(H54), C61(H61), C63(H63), C70(H70),
 C72(H72), C79(H79), C81(H81), C88(H88), C90(H90)
5.c Idealised Me refined as rotating group:
 C47(H47A,H47B,H47C), C48(H48A,H48B,H48C), C49(H49A,H49B,H49C), C56(H56A,H56B,
 H56C), C57(H57A,H57B,H57C), C58(H58A,H58B,H58C), C65(H65A,H65B,H65C), C66(H66A,
 H66B,H66C), C67(H67A,H67B,H67C), C74(H74A,H74B,H74C), C75(H75A,H75B,H75C),
 C76(H76A,H76B,H76C), C83(H83A,H83B,H83C), C84(H84A,H84B,H84C), C85(H85A,H85B,
 H85C), C92(H92A,H92B,H92C), C93(H93A,H93B,H93C), C94(H94A,H94B,H94C)
;
_olex2_submission_special_instructions 'No special instructions were received'

loop_
_space_group_symop_id
_space_group_symop_operation_xyz
1 'x, y, z'
2 '-x, y+1/2, -z+1/2'
3 '-x, -y, -z'
4 'x, -y-1/2, z-1/2'

loop_
_atom_site_label
_atom_site_type_symbol
_atom_site_fract_x
_atom_site_fract_y
_atom_site_fract_z
_atom_site_U_iso_or_equiv
_atom_site_adp_type
_atom_site_occupancy
_atom_site_calc_flag
_atom_site_disorder_assembly
_atom_site_disorder_group
_atom_site_refinement_flags_posn
_atom_site_refinement_flags_adp
K1 K 0.41213(7) 0.37831(8) 0.49412(7) 0.0536(4) Uani 1 d . . . .
O1 O 0.4882(12) 0.4444(12) 0.5881(16) 0.074(10) Uani 0.485(5) d A 1 D U
O2 O 0.5293(6) 0.3305(7) 0.5422(6) 0.087(4) Uani 0.485(5) d A 1 D U
O3 O 0.4738(5) 0.3112(5) 0.4213(4) 0.0598(19) Uani 0.485(5) d A 1 D U
O4 O 0.3587(10) 0.3533(12) 0.3742(9) 0.061(3) Uani 0.485(5) d A 1 D U
O5 O 0.2910(5) 0.4325(5) 0.4345(4) 0.0529(19) Uani 0.485(5) d A 1 D U
O6 O 0.3745(10) 0.5034(12) 0.5264(11) 0.065(3) Uani 0.485(5) d A 1 D U
C1 C 0.5519(12) 0.4398(10) 0.5919(17) 0.068(9) Uani 0.485(5) d A 1 D U
H1A H 0.5780 0.4654 0.6259 0.081 Uiso 0.485(5) calc A 1 R .
H1B H 0.5591 0.4560 0.5556 0.081 Uiso 0.485(5) calc A 1 R .
C2 C 0.5606(9) 0.3604(9) 0.5999(6) 0.078(6) Uani 0.485(5) d A 1 D U
H2A H 0.6037 0.3484 0.6123 0.094 Uiso 0.485(5) calc A 1 R .
H2B H 0.5430 0.3434 0.6297 0.094 Uiso 0.485(5) calc A 1 R .
C3 C 0.5695(9) 0.3206(12) 0.5065(8) 0.068(8) Uani 0.485(5) d A 1 D U
H3A H 0.6066 0.2961 0.5283 0.082 Uiso 0.485(5) calc A 1 R .
H3B H 0.5798 0.3647 0.4914 0.082 Uiso 0.485(5) calc A 1 R .
C4 C 0.5278(6) 0.2755(9) 0.4567(6) 0.053(3) Uani 0.485(5) d A 1 D U
H4A H 0.5507 0.2598 0.4308 0.064 Uiso 0.485(5) calc A 1 R .
H4B H 0.5158 0.2342 0.4744 0.064 Uiso 0.485(5) calc A 1 R .
C10 C 0.3139(10) 0.5295(15) 0.4998(7) 0.057(3) Uani 0.485(5) d A 1 D U
H10A H 0.3147 0.5803 0.5020 0.069 Uiso 0.485(5) calc A 1 R .
H10B H 0.2881 0.5126 0.5225 0.069 Uiso 0.485(5) calc A 1 R .
C5 C 0.4339(6) 0.2693(7) 0.3749(5) 0.052(4) Uani 0.485(5) d A 1 D U
H5A H 0.4109 0.2363 0.3907 0.062 Uiso 0.485(5) calc A 1 R .
H5B H 0.4562 0.2441 0.3526 0.062 Uiso 0.485(5) calc A 1 R .
C6 C 0.3924(9) 0.3261(11) 0.3366(10) 0.074(4) Uani 0.485(5) d A 1 D U
H6A H 0.4165 0.3627 0.3261 0.089 Uiso 0.485(5) calc A 1 R .
H6B H 0.3650 0.3061 0.3002 0.089 Uiso 0.485(5) calc A 1 R .
C7 C 0.3055(6) 0.3923(9) 0.3409(7) 0.052(3) Uani 0.485(5) d A 1 D U
H7A H 0.2847 0.3673 0.3043 0.062 Uiso 0.485(5) calc A 1 R .
H7B H 0.3180 0.4375 0.3301 0.062 Uiso 0.485(5) calc A 1 R .
C8 C 0.2617(6) 0.4030(7) 0.3764(5) 0.054(3) Uani 0.485(5) d A 1 D U
H8A H 0.2289 0.4339 0.3544 0.065 Uiso 0.485(5) calc A 1 R .
H8B H 0.2437 0.3583 0.3811 0.065 Uiso 0.485(5) calc A 1 R .
C9 C 0.2865(13) 0.5076(7) 0.4353(8) 0.063(3) Uani 0.485(5) d A 1 D U
H9A H 0.2441 0.5221 0.4200 0.076 Uiso 0.485(5) calc A 1 R .
H9B H 0.3088 0.5286 0.4108 0.076 Uiso 0.485(5) calc A 1 R .
C11 C 0.4030(9) 0.529(2) 0.5865(11) 0.068(3) Uani 0.485(5) d A 1 D U
H11A H 0.3880 0.5031 0.6148 0.082 Uiso 0.485(5) calc A 1 R .
H11B H 0.3952 0.5781 0.5895 0.082 Uiso 0.485(5) calc A 1 R .
C12 C 0.4706(10) 0.5149(13) 0.5981(14) 0.046(7) Uani 0.485(5) d A 1 D U
H12A H 0.4850 0.5463 0.5730 0.056 Uiso 0.485(5) calc A 1 R .
H12B H 0.4920 0.5272 0.6393 0.056 Uiso 0.485(5) calc A 1 R .
O7 O 0.3644(5) 0.3220(8) 0.5764(5) 0.083(4) Uani 0.518(13) d A 1 D U
C13 C 0.3104(6) 0.3311(14) 0.5959(7) 0.093(8) Uani 0.518(13) d A 1 D U
H13A H 0.2821 0.2924 0.5823 0.111 Uiso 0.518(13) calc A 1 R .
H13B H 0.2894 0.3745 0.5804 0.111 Uiso 0.518(13) calc A 1 R .
C14 C 0.3358(7) 0.3329(9) 0.6663(7) 0.090(6) Uani 0.518(13) d A 1 D U
H14A H 0.3065 0.3135 0.6839 0.108 Uiso 0.518(13) calc A 1 R .
H14B H 0.3458 0.3804 0.6809 0.108 Uiso 0.518(13) calc A 1 R .
C15 C 0.3953(7) 0.2858(10) 0.6810(6) 0.100(4) Uani 0.518(13) d A 1 D U
H15A H 0.4267 0.3024 0.7163 0.120 Uiso 0.518(13) calc A 1 R .
H15B H 0.3862 0.2372 0.6869 0.120 Uiso 0.518(13) calc A 1 R .
C16 C 0.4156(6) 0.2945(11) 0.6239(6) 0.092(6) Uani 0.518(13) d A 1 D U
H16A H 0.4500 0.3264 0.6321 0.110 Uiso 0.518(13) calc A 1 R .
H16B H 0.4280 0.2496 0.6123 0.110 Uiso 0.518(13) calc A 1 R .
O1A O 0.4910(8) 0.4540(9) 0.5927(11) 0.033(4) Uani 0.515(5) d A 2 D U
O2A O 0.5415(4) 0.3663(5) 0.5217(4) 0.049(2) Uani 0.515(5) d A 2 D U
O3A O 0.4654(4) 0.2700(5) 0.4441(4) 0.0598(19) Uani 0.515(5) d A 2 D U
O4A O 0.3545(10) 0.3379(10) 0.3739(9) 0.061(3) Uani 0.515(5) d A 2 D U
O5A O 0.3215(5) 0.4572(5) 0.4262(4) 0.0529(19) Uani 0.515(5) d A 2 D U
O6A O 0.3839(9) 0.5193(11) 0.5291(10) 0.065(3) Uani 0.515(5) d A 2 D U
C1A C 0.5555(9) 0.4533(10) 0.5996(14) 0.056(7) Uani 0.515(5) d A 2 D U
H1AA H 0.5785 0.4639 0.6408 0.067 Uiso 0.515(5) calc A 2 R .
H1AB H 0.5644 0.4894 0.5745 0.067 Uiso 0.515(5) calc A 2 R .
C2A C 0.5759(6) 0.3818(7) 0.5826(5) 0.045(4) Uani 0.515(5) d A 2 D U
H2AA H 0.6192 0.3829 0.5870 0.054 Uiso 0.515(5) calc A 2 R .
H2AB H 0.5690 0.3457 0.6088 0.054 Uiso 0.515(5) calc A 2 R .
C3A C 0.5603(8) 0.3015(7) 0.5016(6) 0.040(4) Uani 0.515(5) d A 2 D U
H3AA H 0.5550 0.2635 0.5270 0.048 Uiso 0.515(5) calc A 2 R .
H3AB H 0.6034 0.3042 0.5054 0.048 Uiso 0.515(5) calc A 2 R .
C4A C 0.5239(6) 0.2853(10) 0.4369(6) 0.053(3) Uani 0.515(5) d A 2 D U
H4AA H 0.5219 0.3254 0.4110 0.064 Uiso 0.515(5) calc A 2 R .
H4AB H 0.5404 0.2453 0.4216 0.064 Uiso 0.515(5) calc A 2 R .
C5A C 0.4238(9) 0.2429(10) 0.3904(7) 0.101(8) Uani 0.515(5) d A 2 D U
H5AA H 0.3918 0.2166 0.3997 0.122 Uiso 0.515(5) calc A 2 R .
H5AB H 0.4452 0.2112 0.3716 0.122 Uiso 0.515(5) calc A 2 R .
C6A C 0.3953(10) 0.3024(10) 0.3474(10) 0.074(4) Uani 0.515(5) d A 2 D U
H6AA H 0.4266 0.3341 0.3432 0.089 Uiso 0.515(5) calc A 2 R .
H6AB H 0.3728 0.2840 0.3083 0.089 Uiso 0.515(5) calc A 2 R .
C7A C 0.3323(7) 0.3996(7) 0.3398(7) 0.052(3) Uani 0.515(5) d A 2 D U
H7AA H 0.3113 0.3869 0.2987 0.062 Uiso 0.515(5) calc A 2 R .
H7AB H 0.3664 0.4298 0.3404 0.062 Uiso 0.515(5) calc A 2 R .
C8A C 0.2886(5) 0.4389(7) 0.3656(4) 0.054(3) Uani 0.515(5) d A 2 D U
H8AA H 0.2736 0.4808 0.3424 0.065 Uiso 0.515(5) calc A 2 R .
H8AB H 0.2540 0.4094 0.3645 0.065 Uiso 0.515(5) calc A 2 R .
C9A C 0.2939(12) 0.5141(10) 0.4487(7) 0.063(3) Uani 0.515(5) d A 2 D U
H9AA H 0.2502 0.5062 0.4377 0.076 Uiso 0.515(5) calc A 2 R .
H9AB H 0.3004 0.5574 0.4299 0.076 Uiso 0.515(5) calc A 2 R .
C10A C 0.3191(9) 0.5224(15) 0.5157(7) 0.057(3) Uani 0.515(5) d A 2 D U
H10C H 0.3068 0.5670 0.5281 0.069 Uiso 0.515(5) calc A 2 R .
H10D H 0.3047 0.4849 0.5357 0.069 Uiso 0.515(5) calc A 2 R .
C11A C 0.4087(10) 0.5186(19) 0.5937(10) 0.068(3) Uani 0.515(5) d A 2 D U
H11C H 0.3977 0.4754 0.6095 0.082 Uiso 0.515(5) calc A 2 R .
H11D H 0.3929 0.5577 0.6106 0.082 Uiso 0.515(5) calc A 2 R .
C12A C 0.4777(11) 0.5241(13) 0.6089(15) 0.060(8) Uani 0.515(5) d A 2 D U
H12C H 0.4895 0.5595 0.5851 0.072 Uiso 0.515(5) calc A 2 R .
H12D H 0.4973 0.5336 0.6510 0.072 Uiso 0.515(5) calc A 2 R .
O7A O 0.3527(9) 0.2883(9) 0.5460(9) 0.114(6) Uani 0.482(13) d A 2 . U
C13A C 0.2883(9) 0.3028(15) 0.5550(11) 0.142(10) Uani 0.482(13) d A 2 D U
H13C H 0.2645 0.3370 0.5267 0.171 Uiso 0.482(13) calc A 2 R .
H13D H 0.2648 0.2602 0.5527 0.171 Uiso 0.482(13) calc A 2 R .
C14A C 0.3106(11) 0.3309(16) 0.6160(13) 0.107(9) Uani 0.482(13) d A 2 D U
H14C H 0.2842 0.3160 0.6387 0.129 Uiso 0.482(13) calc A 2 R .
H14D H 0.3111 0.3817 0.6151 0.129 Uiso 0.482(13) calc A 2 R .
C15A C 0.3761(12) 0.3022(19) 0.6449(12) 0.194(16) Uani 0.482(13) d A 2 D U
H15C H 0.4053 0.3405 0.6544 0.233 Uiso 0.482(13) calc A 2 R .
H15D H 0.3787 0.2773 0.6815 0.233 Uiso 0.482(13) calc A 2 R .
C16A C 0.3900(9) 0.2523(12) 0.5995(10) 0.100(4) Uani 0.482(13) d A 2 D U
H16C H 0.4330 0.2519 0.6026 0.120 Uiso 0.482(13) calc A 2 R .
H16D H 0.3760 0.2049 0.6024 0.120 Uiso 0.482(13) calc A 2 R .
K2 K 0.13819(6) 0.47379(7) 0.87694(6) 0.0462(4) Uani 1 d . . . .
O8 O 0.1841(2) 0.4234(2) 0.99329(19) 0.0507(11) Uani 1 d B . . .
O9 O 0.25660(19) 0.5098(2) 0.9446(2) 0.0495(11) Uani 1 d B . . .
O10 O 0.2157(2) 0.5321(2) 0.8189(2) 0.0540(12) Uani 1 d B . . .
O11 O 0.0912(2) 0.5133(2) 0.75477(19) 0.0530(11) Uani 1 d B . . .
O12 O 0.03140(19) 0.4087(2) 0.80136(19) 0.0497(11) Uani 1 d B . . .
O13 O 0.06128(19) 0.3972(2) 0.92759(18) 0.0436(10) Uani 1 d B . . .
C17 C 0.2334(3) 0.4653(4) 1.0286(3) 0.0617(19) Uani 1 d . . . .
H17A H 0.2509 0.4444 1.0678 0.074 Uiso 1 calc B . R .
H17B H 0.2190 0.5119 1.0337 0.074 Uiso 1 calc . . R .
C18 C 0.2801(3) 0.4692(4) 0.9970(3) 0.0616(19) Uani 1 d B . . .
H18A H 0.3172 0.4906 1.0228 0.074 Uiso 1 calc . . R .
H18B H 0.2900 0.4224 0.9867 0.074 Uiso 1 calc . . R .
C19 C 0.2963(3) 0.5137(4) 0.9090(3) 0.0580(19) Uani 1 d . . . .
H19A H 0.3011 0.4675 0.8937 0.070 Uiso 1 calc B . R .
H19B H 0.3362 0.5301 0.9330 0.070 Uiso 1 calc . . R .
C20 C 0.2701(3) 0.5625(4) 0.8585(3) 0.059(2) Uani 1 d B . . .
H20A H 0.2606 0.6070 0.8735 0.071 Uiso 1 calc . . R .
H20B H 0.2995 0.5709 0.8374 0.071 Uiso 1 calc . . R .
C21 C 0.1843(4) 0.5786(4) 0.7721(3) 0.060(2) Uani 1 d . . . .
H21A H 0.2125 0.5983 0.7533 0.072 Uiso 1 calc B . R .
H21B H 0.1662 0.6168 0.7880 0.072 Uiso 1 calc . . R .
C22 C 0.1357(3) 0.5375(4) 0.7277(3) 0.0578(19) Uani 1 d B . . .
H22A H 0.1159 0.5666 0.6934 0.069 Uiso 1 calc . . R .
H22B H 0.1539 0.4977 0.7140 0.069 Uiso 1 calc . . R .
C23 C 0.0518(3) 0.4624(4) 0.7185(3) 0.0577(18) Uani 1 d . . . .
H23A H 0.0751 0.4212 0.7148 0.069 Uiso 1 calc B . R .
H23B H 0.0325 0.4813 0.6788 0.069 Uiso 1 calc . . R .
C24 C 0.0038(3) 0.4428(4) 0.7470(3) 0.0600(19) Uani 1 d B . . .
H24A H -0.0170 0.4847 0.7538 0.072 Uiso 1 calc . . R .
H24B H -0.0263 0.4122 0.7205 0.072 Uiso 1 calc . . R .
C25 C -0.0119(3) 0.3924(3) 0.8313(3) 0.0451(15) Uani 1 d . . . .
H25A H -0.0448 0.3645 0.8054 0.054 Uiso 1 calc B . R .
H25B H -0.0293 0.4353 0.8411 0.054 Uiso 1 calc . . R .
C26 C 0.0190(3) 0.3527(3) 0.8870(3) 0.0487(16) Uani 1 d B . . .
H26A H -0.0111 0.3359 0.9048 0.058 Uiso 1 calc . . R .
H26B H 0.0401 0.3124 0.8777 0.058 Uiso 1 calc . . R .
C27 C 0.0910(3) 0.3640(3) 0.9830(3) 0.0526(17) Uani 1 d . . . .
H27A H 0.1104 0.3211 0.9761 0.063 Uiso 1 calc B . R .
H27B H 0.0613 0.3520 1.0029 0.063 Uiso 1 calc . . R .
C28 C 0.1378(3) 0.4125(3) 1.0212(3) 0.0526(17) Uani 1 d B . . .
H28A H 0.1190 0.4568 1.0255 0.063 Uiso 1 calc . . R .
H28B H 0.1557 0.3923 1.0606 0.063 Uiso 1 calc . . R .
Si1 Si 0.76126(7) 0.31716(7) 0.79222(7) 0.0273(3) Uani 1 d . . . .
Si2 Si 0.70360(7) 0.42411(7) 0.76028(7) 0.0300(3) Uani 1 d . . . .
Si3 Si 0.66837(7) 0.36585(7) 0.83394(7) 0.0296(3) Uani 1 d . . . .
Si4 Si 0.75802(7) 0.30612(7) 0.89337(6) 0.0278(3) Uani 1 d . . . .
Si5 Si 0.67229(7) 0.25346(7) 0.79090(7) 0.0288(3) Uani 1 d . . . .
Si6 Si 0.70122(7) 0.19711(7) 0.88685(7) 0.0307(4) Uani 1 d . . . .
C41 C 0.8277(2) 0.2829(3) 0.7660(2) 0.0303(12) Uani 1 d . . . .
C42 C 0.8741(2) 0.2395(3) 0.8036(2) 0.0307(12) Uani 1 d . . . .
C43 C 0.9256(3) 0.2216(3) 0.7874(3) 0.0365(13) Uani 1 d . . . .
H43 H 0.9553 0.1934 0.8130 0.044 Uiso 1 calc . . R .
C44 C 0.9343(3) 0.2442(3) 0.7346(3) 0.0377(14) Uani 1 d . . . .
C45 C 0.8876(3) 0.2831(3) 0.6964(3) 0.0381(14) Uani 1 d . . . .
H45 H 0.8911 0.2967 0.6597 0.046 Uiso 1 calc . . R .
C46 C 0.8354(2) 0.3029(3) 0.7107(2) 0.0309(12) Uani 1 d . . . .
C47 C 0.8703(3) 0.2112(3) 0.8622(3) 0.0392(14) Uani 1 d . . . .
H47A H 0.8787 0.2481 0.8913 0.059 Uiso 1 calc . . GR .
H47B H 0.8998 0.1743 0.8759 0.059 Uiso 1 calc . . GR .
H47C H 0.8301 0.1930 0.8566 0.059 Uiso 1 calc . . GR .
C48 C 0.9920(3) 0.2285(4) 0.7197(3) 0.0547(18) Uani 1 d . . . .
H48A H 1.0228 0.2621 0.7390 0.082 Uiso 1 calc . . GR .
H48B H 0.9839 0.2310 0.6773 0.082 Uiso 1 calc . . GR .
H48C H 1.0060 0.1822 0.7335 0.082 Uiso 1 calc . . GR .
C49 C 0.7884(3) 0.3446(3) 0.6633(2) 0.0371(13) Uani 1 d . . . .
H49A H 0.7645 0.3134 0.6330 0.056 Uiso 1 calc . . GR .
H49B H 0.8088 0.3779 0.6456 0.056 Uiso 1 calc . . GR .
H49C H 0.7621 0.3690 0.6813 0.056 Uiso 1 calc . . GR .
C50 C 0.7456(3) 0.5118(3) 0.7911(2) 0.0330(13) Uani 1 d . . . .
C51 C 0.8027(3) 0.5313(3) 0.7837(2) 0.0343(13) Uani 1 d . . . .
C52 C 0.8271(3) 0.5977(3) 0.7994(3) 0.0416(14) Uani 1 d . . . .
H52 H 0.8646 0.6083 0.7944 0.050 Uiso 1 calc . . R .
C53 C 0.7979(3) 0.6488(3) 0.8220(3) 0.0464(16) Uani 1 d . . . .
C54 C 0.7421(3) 0.6326(3) 0.8269(3) 0.0438(15) Uani 1 d . . . .
H54 H 0.7209 0.6668 0.8405 0.053 Uiso 1 calc . . R .
C55 C 0.7153(3) 0.5661(3) 0.8123(2) 0.0365(13) Uani 1 d . . . .
C56 C 0.8370(3) 0.4817(3) 0.7559(3) 0.0400(14) Uani 1 d . . . .
H56A H 0.8412 0.4371 0.7756 0.060 Uiso 1 calc . . GR .
H56B H 0.8767 0.5005 0.7600 0.060 Uiso 1 calc . . GR .
H56C H 0.8148 0.4759 0.7142 0.060 Uiso 1 calc . . GR .
C57 C 0.8282(4) 0.7202(3) 0.8417(4) 0.068(2) Uani 1 d . . . .
H57A H 0.8513 0.7186 0.8833 0.103 Uiso 1 calc . . GR .
H57B H 0.7973 0.7558 0.8351 0.103 Uiso 1 calc . . GR .
H57C H 0.8550 0.7310 0.8188 0.103 Uiso 1 calc . . GR .
C58 C 0.6528(3) 0.5547(3) 0.8175(3) 0.0434(15) Uani 1 d . . . .
H58A H 0.6252 0.5412 0.7793 0.065 Uiso 1 calc . . GR .
H58B H 0.6386 0.5973 0.8304 0.065 Uiso 1 calc . . GR .
H58C H 0.6545 0.5182 0.8461 0.065 Uiso 1 calc . . GR .
C59 C 0.5949(3) 0.3880(3) 0.8530(3) 0.0340(13) Uani 1 d . . . .
C60 C 0.5415(3) 0.4074(3) 0.8062(3) 0.0440(15) Uani 1 d . . . .
C61 C 0.4893(3) 0.4276(3) 0.8197(3) 0.0556(18) Uani 1 d . . . .
H61 H 0.4547 0.4405 0.7886 0.067 Uiso 1 calc . . R .
C62 C 0.4868(3) 0.4293(3) 0.8778(3) 0.0532(18) Uani 1 d . . . .
C63 C 0.5378(3) 0.4083(3) 0.9226(3) 0.0470(16) Uani 1 d . . . .
H63 H 0.5367 0.4082 0.9617 0.056 Uiso 1 calc . . R .
C64 C 0.5916(3) 0.3869(3) 0.9118(3) 0.0367(14) Uani 1 d . . . .
C65 C 0.5390(3) 0.4038(4) 0.7416(3) 0.0518(17) Uani 1 d . . . .
H65A H 0.5668 0.4374 0.7343 0.078 Uiso 1 calc . . GR .
H65B H 0.4983 0.4140 0.7165 0.078 Uiso 1 calc . . GR .
H65C H 0.5504 0.3576 0.7328 0.078 Uiso 1 calc . . GR .
C66 C 0.4287(4) 0.4523(4) 0.8906(5) 0.084(3) Uani 1 d . . . .
H66A H 0.4284 0.5024 0.8942 0.125 Uiso 1 calc . . GR .
H66B H 0.4274 0.4313 0.9272 0.125 Uiso 1 calc . . GR .
H66C H 0.3936 0.4376 0.8584 0.125 Uiso 1 calc . . GR .
C67 C 0.6438(3) 0.3600(3) 0.9630(3) 0.0413(14) Uani 1 d . . . .
H67A H 0.6500 0.3111 0.9571 0.062 Uiso 1 calc . . GR .
H67B H 0.6344 0.3660 0.9997 0.062 Uiso 1 calc . . GR .
H67C H 0.6802 0.3856 0.9651 0.062 Uiso 1 calc . . GR .
C68 C 0.8222(3) 0.3438(3) 0.9618(2) 0.0315(12) Uani 1 d . . . .
C69 C 0.8262(3) 0.3290(3) 1.0211(2) 0.0347(13) Uani 1 d . . . .
C70 C 0.8763(3) 0.3525(3) 1.0695(3) 0.0395(14) Uani 1 d . . . .
H70 H 0.8773 0.3422 1.1084 0.047 Uiso 1 calc . . R .
C71 C 0.9240(3) 0.3905(3) 1.0603(3) 0.0406(14) Uani 1 d . . . .
C72 C 0.9193(3) 0.4061(3) 1.0013(3) 0.0386(14) Uani 1 d . . . .
H72 H 0.9506 0.4315 0.9939 0.046 Uiso 1 calc . . R .
C73 C 0.8698(3) 0.3855(3) 0.9530(2) 0.0336(13) Uani 1 d . . . .
C74 C 0.7773(3) 0.2898(3) 1.0383(3) 0.0432(15) Uani 1 d . . . .
H74A H 0.7515 0.3227 1.0499 0.065 Uiso 1 calc . . GR .
H74B H 0.7960 0.2590 1.0711 0.065 Uiso 1 calc . . GR .
H74C H 0.7532 0.2629 1.0048 0.065 Uiso 1 calc . . GR .
C75 C 0.9782(3) 0.4140(3) 1.1117(3) 0.0560(18) Uani 1 d . . . .
H75A H 1.0126 0.3846 1.1139 0.084 Uiso 1 calc . . GR .
H75B H 0.9684 0.4106 1.1483 0.084 Uiso 1 calc . . GR .
H75C H 0.9879 0.4617 1.1054 0.084 Uiso 1 calc . . GR .
C76 C 0.8680(3) 0.4122(3) 0.8923(2) 0.0370(13) Uani 1 d . . . .
H76A H 0.8737 0.3738 0.8683 0.055 Uiso 1 calc . . GR .
H76B H 0.8999 0.4460 0.8966 0.055 Uiso 1 calc . . GR .
H76C H 0.8291 0.4338 0.8733 0.055 Uiso 1 calc . . GR .
C77 C 0.6085(2) 0.2187(3) 0.7232(2) 0.0312(12) Uani 1 d . . . .
C78 C 0.6165(2) 0.2059(3) 0.6672(2) 0.0316(12) Uani 1 d . . . .
C79 C 0.5726(3) 0.1700(3) 0.6224(3) 0.0397(14) Uani 1 d . . . .
H79 H 0.5798 0.1618 0.5862 0.048 Uiso 1 calc . . R .
C80 C 0.5191(3) 0.1462(3) 0.6297(3) 0.0482(16) Uani 1 d . . . .
C81 C 0.5097(3) 0.1597(3) 0.6840(3) 0.0494(16) Uani 1 d . . . .
H81 H 0.4738 0.1442 0.6899 0.059 Uiso 1 calc . . R .
C82 C 0.5522(3) 0.1957(3) 0.7301(3) 0.0390(14) Uani 1 d . . . .
C83 C 0.6733(3) 0.2316(3) 0.6543(3) 0.0390(14) Uani 1 d . . . .
H83A H 0.6757 0.2817 0.6580 0.058 Uiso 1 calc . . GR .
H83B H 0.6715 0.2184 0.6145 0.058 Uiso 1 calc . . GR .
H83C H 0.7088 0.2110 0.6824 0.058 Uiso 1 calc . . GR .
C84 C 0.4710(4) 0.1089(4) 0.5795(4) 0.074(2) Uani 1 d . . . .
H84A H 0.4439 0.1429 0.5548 0.111 Uiso 1 calc . . GR .
H84B H 0.4480 0.0776 0.5963 0.111 Uiso 1 calc . . GR .
H84C H 0.4906 0.0826 0.5559 0.111 Uiso 1 calc . . GR .
C85 C 0.5376(3) 0.2081(4) 0.7878(3) 0.0488(16) Uani 1 d . . . .
H85A H 0.5688 0.1872 0.8204 0.073 Uiso 1 calc . . GR .
H85B H 0.4988 0.1873 0.7849 0.073 Uiso 1 calc . . GR .
H85C H 0.5360 0.2575 0.7945 0.073 Uiso 1 calc . . GR .
C86 C 0.7469(2) 0.1116(3) 0.8847(2) 0.0308(12) Uani 1 d . . . .
C87 C 0.8000(3) 0.0933(3) 0.9333(3) 0.0343(13) Uani 1 d . . . .
C88 C 0.8291(3) 0.0288(3) 0.9343(3) 0.0390(14) Uani 1 d . . . .
H88 H 0.8641 0.0189 0.9658 0.047 Uiso 1 calc . . R .
C89 C 0.8075(3) -0.0208(3) 0.8898(3) 0.0396(14) Uani 1 d . . . .
C90 C 0.7550(3) -0.0056(3) 0.8442(3) 0.0384(14) Uani 1 d . . . .
H90 H 0.7391 -0.0388 0.8146 0.046 Uiso 1 calc . . R .
C91 C 0.7248(3) 0.0591(3) 0.8414(3) 0.0347(13) Uani 1 d . . . .
C92 C 0.8238(3) 0.1415(3) 0.9856(3) 0.0426(15) Uani 1 d . . . .
H92A H 0.8317 0.1868 0.9718 0.064 Uiso 1 calc . . GR .
H92B H 0.8610 0.1228 1.0124 0.064 Uiso 1 calc . . GR .
H92C H 0.7940 0.1460 1.0062 0.064 Uiso 1 calc . . GR .
C93 C 0.8403(3) -0.0900(3) 0.8903(3) 0.0551(18) Uani 1 d . . . .
H93A H 0.8835 -0.0818 0.9011 0.083 Uiso 1 calc . . GR .
H93B H 0.8262 -0.1108 0.8513 0.083 Uiso 1 calc . . GR .
H93C H 0.8320 -0.1210 0.9189 0.083 Uiso 1 calc . . GR .
C94 C 0.6667(3) 0.0698(3) 0.7892(3) 0.0443(15) Uani 1 d . . . .
H94A H 0.6356 0.0896 0.8035 0.066 Uiso 1 calc . . GR .
H94B H 0.6529 0.0254 0.7706 0.066 Uiso 1 calc . . GR .
H94C H 0.6749 0.1009 0.7606 0.066 Uiso 1 calc . . GR .
O15 O 0.0092(2) 0.9065(2) 0.9445(2) 0.0581(12) Uani 1 d . . . .
C33 C 0.0044(4) 0.8932(3) 1.0025(3) 0.0565(18) Uani 1 d . . . .
H33A H -0.0245 0.9252 1.0111 0.068 Uiso 1 calc . . R .
H33B H 0.0438 0.8990 1.0328 0.068 Uiso 1 calc . . R .
C34 C -0.0176(3) 0.8181(3) 1.0014(3) 0.0561(18) Uani 1 d . . . .
H34A H -0.0034 0.7970 1.0409 0.067 Uiso 1 calc . . R .
H34B H -0.0618 0.8153 0.9863 0.067 Uiso 1 calc . . R .
C35 C 0.0112(4) 0.7841(4) 0.9597(4) 0.067(2) Uani 1 d . . . .
H35A H -0.0118 0.7432 0.9407 0.080 Uiso 1 calc . . R .
H35B H 0.0530 0.7703 0.9803 0.080 Uiso 1 calc . . R .
C36 C 0.0086(3) 0.8412(4) 0.9149(3) 0.0609(19) Uani 1 d . . . .
H36A H 0.0436 0.8379 0.9004 0.073 Uiso 1 calc . . R .
H36B H -0.0283 0.8369 0.8812 0.073 Uiso 1 calc . . R .
O14 O 0.1767(6) 0.3446(10) 0.8602(7) 0.142(6) Uani 0.576(14) d B 1 D U
C29 C 0.2196(6) 0.3031(7) 0.9066(6) 0.082(5) Uani 0.576(14) d B 1 D U
H29A H 0.2031 0.2567 0.9088 0.098 Uiso 0.576(14) calc B 1 R .
H29B H 0.2280 0.3256 0.9452 0.098 Uiso 0.576(14) calc B 1 R .
C30 C 0.2795(6) 0.2980(10) 0.8880(7) 0.116(7) Uani 0.576(14) d B 1 D U
H30A H 0.3090 0.3332 0.9086 0.139 Uiso 0.576(14) calc B 1 R .
H30B H 0.2980 0.2520 0.8971 0.139 Uiso 0.576(14) calc B 1 R .
C31 C 0.2574(8) 0.3115(13) 0.8190(7) 0.134(6) Uani 0.576(14) d B 1 D U
H31A H 0.2616 0.2694 0.7975 0.161 Uiso 0.576(14) calc B 1 R .
H31B H 0.2811 0.3487 0.8087 0.161 Uiso 0.576(14) calc B 1 R .
C32 C 0.1885(8) 0.3332(15) 0.8032(6) 0.141(9) Uani 0.576(14) d B 1 D U
H32A H 0.1808 0.3759 0.7795 0.169 Uiso 0.576(14) calc B 1 R .
H32B H 0.1623 0.2965 0.7805 0.169 Uiso 0.576(14) calc B 1 R .
O14A O 0.1932(7) 0.3704(6) 0.8399(7) 0.079(5) Uani 0.424(14) d B 2 D U
C29A C 0.1831(15) 0.2996(9) 0.8583(15) 0.138(13) Uani 0.424(14) d B 2 D U
H29C H 0.1403 0.2872 0.8420 0.165 Uiso 0.424(14) calc B 2 R .
H29D H 0.1948 0.2968 0.9016 0.165 Uiso 0.424(14) calc B 2 R .
C30A C 0.2230(16) 0.2485(7) 0.8344(15) 0.167(15) Uani 0.424(14) d B 2 D U
H30C H 0.1978 0.2121 0.8099 0.200 Uiso 0.424(14) calc B 2 R .
H30D H 0.2541 0.2266 0.8672 0.200 Uiso 0.424(14) calc B 2 R .
C31A C 0.2529(14) 0.2950(11) 0.7962(14) 0.134(6) Uani 0.424(14) d B 2 D U
H31C H 0.2964 0.3004 0.8161 0.161 Uiso 0.424(14) calc B 2 R .
H31D H 0.2468 0.2745 0.7571 0.161 Uiso 0.424(14) calc B 2 R .
C32A C 0.2195(10) 0.3673(8) 0.7906(8) 0.081(7) Uani 0.424(14) d B 2 D U
H32C H 0.2481 0.4055 0.7937 0.097 Uiso 0.424(14) calc B 2 R .
H32D H 0.1875 0.3708 0.7524 0.097 Uiso 0.424(14) calc B 2 R .
O17 O 0.1487(11) 0.1513(11) 0.9183(14) 0.145(4) Uani 0.41(2) d C 1 D U
C37 C 0.1564(9) 0.0776(12) 0.9350(10) 0.068(4) Uani 0.41(2) d C 1 D U
H37A H 0.1521 0.0706 0.9743 0.081 Uiso 0.41(2) calc C 1 R .
H37B H 0.1965 0.0613 0.9358 0.081 Uiso 0.41(2) calc C 1 R .
C38 C 0.1051(15) 0.0367(9) 0.8864(16) 0.092(4) Uani 0.41(2) d C 1 D U
H38A H 0.0885 -0.0008 0.9045 0.110 Uiso 0.41(2) calc C 1 R .
H38B H 0.1209 0.0171 0.8562 0.110 Uiso 0.41(2) calc C 1 R .
C39 C 0.0550(10) 0.0940(12) 0.8586(13) 0.104(6) Uani 0.41(2) d C 1 D U
H39A H 0.0423 0.0921 0.8153 0.125 Uiso 0.41(2) calc C 1 R .
H39B H 0.0194 0.0869 0.8716 0.125 Uiso 0.41(2) calc C 1 R .
C40 C 0.0856(10) 0.1651(10) 0.8814(13) 0.081(4) Uani 0.41(2) d C 1 D U
H40A H 0.0852 0.1949 0.8479 0.097 Uiso 0.41(2) calc C 1 R .
H40B H 0.0636 0.1889 0.9048 0.097 Uiso 0.41(2) calc C 1 R .
O17A O 0.1381(10) 0.1581(8) 0.9206(8) 0.145(4) Uani 0.59(2) d C 2 D U
C37A C 0.1412(8) 0.0898(9) 0.9475(5) 0.068(4) Uani 0.59(2) d C 2 D U
H37C H 0.1236 0.0914 0.9799 0.081 Uiso 0.59(2) calc C 2 R .
H37D H 0.1834 0.0750 0.9636 0.081 Uiso 0.59(2) calc C 2 R .
C38A C 0.1049(12) 0.0373(7) 0.8985(9) 0.092(4) Uani 0.59(2) d C 2 D U
H38C H 0.0760 0.0106 0.9122 0.110 Uiso 0.59(2) calc C 2 R .
H38D H 0.1323 0.0051 0.8879 0.110 Uiso 0.59(2) calc C 2 R .
C39A C 0.0705(9) 0.0852(9) 0.8437(7) 0.104(6) Uani 0.59(2) d C 2 D U
H39C H 0.0750 0.0666 0.8069 0.125 Uiso 0.59(2) calc C 2 R .
H39D H 0.0274 0.0882 0.8395 0.125 Uiso 0.59(2) calc C 2 R .
C40A C 0.1009(9) 0.1573(8) 0.8577(7) 0.081(4) Uani 0.59(2) d C 2 D U
H40C H 0.1263 0.1660 0.8325 0.097 Uiso 0.59(2) calc C 2 R .
H40D H 0.0699 0.1937 0.8501 0.097 Uiso 0.59(2) calc C 2 R .

loop_
_atom_site_aniso_label
_atom_site_aniso_U_11
_atom_site_aniso_U_22
_atom_site_aniso_U_33
_atom_site_aniso_U_23
_atom_site_aniso_U_13
_atom_site_aniso_U_12
K1 0.0601(10) 0.0518(9) 0.0504(9) 0.0046(7) 0.0195(7) 0.0177(7)
O1 0.079(12) 0.066(12) 0.080(13) 0.009(8) 0.029(8) 0.000(8)
O2 0.085(7) 0.082(7) 0.090(7) -0.015(6) 0.021(6) 0.026(6)
O3 0.068(4) 0.050(4) 0.064(4) -0.001(3) 0.023(3) 0.009(4)
O4 0.074(4) 0.054(7) 0.058(3) 0.000(4) 0.023(3) 0.005(4)
O5 0.058(5) 0.045(4) 0.049(3) 0.006(3) 0.009(3) 0.013(3)
O6 0.062(5) 0.061(7) 0.071(4) -0.009(4) 0.022(4) 0.005(5)
C1 0.071(11) 0.066(11) 0.058(11) 0.003(8) 0.009(8) -0.002(8)
C2 0.074(9) 0.073(9) 0.080(9) -0.008(7) 0.012(7) 0.013(7)
C3 0.061(10) 0.061(11) 0.078(10) 0.010(8) 0.015(7) -0.004(8)
C4 0.064(5) 0.052(5) 0.055(7) 0.010(5) 0.035(5) 0.023(4)
C10 0.066(5) 0.053(5) 0.061(7) 0.007(6) 0.029(5) 0.016(4)
C5 0.055(8) 0.047(7) 0.062(8) -0.008(6) 0.032(6) -0.004(6)
C6 0.079(5) 0.083(8) 0.066(6) -0.016(6) 0.031(4) -0.003(5)
C7 0.063(7) 0.040(4) 0.047(4) 0.005(3) 0.010(5) -0.001(5)
C8 0.051(5) 0.056(5) 0.049(5) 0.010(4) 0.005(4) 0.003(4)
C9 0.060(5) 0.064(4) 0.061(6) 0.003(4) 0.014(5) 0.025(4)
C11 0.069(5) 0.066(7) 0.070(6) -0.013(5) 0.021(4) 0.017(4)
C12 0.052(9) 0.034(8) 0.044(10) -0.004(7) 0.002(6) -0.008(7)
O7 0.062(6) 0.096(7) 0.099(7) 0.025(5) 0.035(5) 0.012(5)
C13 0.091(10) 0.096(10) 0.100(10) 0.000(7) 0.042(7) 0.013(6)
C14 0.080(8) 0.092(8) 0.101(8) 0.004(6) 0.031(6) 0.011(6)
C15 0.097(6) 0.099(6) 0.104(6) 0.008(4) 0.033(5) -0.002(4)
C16 0.097(8) 0.095(8) 0.088(8) 0.003(6) 0.036(6) 0.003(6)
O1A 0.045(7) 0.021(6) 0.034(6) 0.000(4) 0.012(5) 0.012(4)
O2A 0.057(5) 0.039(5) 0.059(5) 0.020(4) 0.032(4) 0.022(4)
O3A 0.068(4) 0.050(4) 0.064(4) -0.001(3) 0.023(3) 0.009(4)
O4A 0.074(4) 0.054(7) 0.058(3) 0.000(4) 0.023(3) 0.005(4)
O5A 0.058(5) 0.045(4) 0.049(3) 0.006(3) 0.009(3) 0.013(3)
O6A 0.062(5) 0.061(7) 0.071(4) -0.009(4) 0.022(4) 0.005(5)
C1A 0.059(10) 0.055(9) 0.051(10) -0.007(7) 0.014(7) 0.021(7)
C2A 0.044(7) 0.048(7) 0.048(7) 0.015(5) 0.022(6) 0.007(5)
C3A 0.042(7) 0.026(7) 0.053(8) 0.007(5) 0.017(6) 0.012(6)
C4A 0.064(5) 0.052(5) 0.055(7) 0.010(5) 0.035(5) 0.023(4)
C5A 0.102(11) 0.104(11) 0.108(11) -0.003(8) 0.047(8) 0.003(8)
C6A 0.079(5) 0.083(8) 0.066(6) -0.016(6) 0.031(4) -0.003(5)
C7A 0.063(7) 0.040(4) 0.047(4) 0.005(3) 0.010(5) -0.001(5)
C8A 0.051(5) 0.056(5) 0.049(5) 0.010(4) 0.005(4) 0.003(4)
C9A 0.060(5) 0.064(4) 0.061(6) 0.003(4) 0.014(5) 0.025(4)
C10A 0.066(5) 0.053(5) 0.061(7) 0.007(6) 0.029(5) 0.016(4)
C11A 0.069(5) 0.066(7) 0.070(6) -0.013(5) 0.021(4) 0.017(4)
C12A 0.065(11) 0.053(11) 0.063(11) -0.006(7) 0.020(8) 0.010(8)
O7A 0.128(10) 0.097(9) 0.118(9) 0.018(7) 0.043(7) 0.001(7)
C13A 0.139(12) 0.140(12) 0.145(12) 0.010(7) 0.040(7) -0.004(7)
C14A 0.109(11) 0.114(11) 0.114(11) 0.001(7) 0.057(7) 0.015(7)
C15A 0.191(17) 0.195(17) 0.195(17) -0.003(7) 0.058(8) -0.004(7)
C16A 0.097(6) 0.099(6) 0.104(6) 0.008(4) 0.033(5) -0.002(4)
K2 0.0351(8) 0.0527(8) 0.0533(8) -0.0026(7) 0.0173(6) -0.0068(6)
O8 0.044(3) 0.049(3) 0.058(3) -0.004(2) 0.013(2) -0.005(2)
O9 0.030(2) 0.055(3) 0.064(3) -0.005(2) 0.015(2) 0.001(2)
O10 0.055(3) 0.047(3) 0.069(3) -0.009(2) 0.033(3) -0.016(2)
O11 0.051(3) 0.060(3) 0.056(3) -0.003(2) 0.029(2) -0.006(2)
O12 0.036(2) 0.058(3) 0.057(3) -0.005(2) 0.017(2) -0.004(2)
O13 0.043(3) 0.036(2) 0.053(3) 0.0038(19) 0.015(2) -0.0067(19)
C17 0.060(5) 0.057(4) 0.056(4) 0.004(3) -0.001(4) -0.013(4)
C18 0.044(4) 0.047(4) 0.080(5) 0.002(4) 0.000(4) -0.002(3)
C19 0.037(4) 0.059(4) 0.085(5) -0.028(4) 0.028(4) -0.010(3)
C20 0.052(4) 0.063(4) 0.080(5) -0.030(4) 0.046(4) -0.024(4)
C21 0.071(5) 0.053(4) 0.072(5) -0.006(4) 0.044(4) -0.018(4)
C22 0.066(5) 0.060(4) 0.060(4) 0.003(3) 0.038(4) 0.000(4)
C23 0.053(4) 0.072(5) 0.048(4) -0.014(3) 0.016(3) -0.009(4)
C24 0.038(4) 0.091(6) 0.050(4) -0.004(4) 0.012(3) -0.012(4)
C25 0.034(3) 0.048(4) 0.056(4) -0.007(3) 0.018(3) -0.011(3)
C26 0.039(4) 0.042(4) 0.068(4) -0.006(3) 0.021(3) -0.008(3)
C27 0.051(4) 0.046(4) 0.063(4) 0.016(3) 0.022(3) 0.001(3)
C28 0.059(5) 0.049(4) 0.049(4) 0.013(3) 0.016(3) 0.007(3)
Si1 0.0245(8) 0.0230(7) 0.0370(8) 0.0024(6) 0.0134(6) 0.0029(6)
Si2 0.0267(8) 0.0256(8) 0.0395(9) 0.0052(6) 0.0128(7) 0.0034(6)
Si3 0.0260(8) 0.0252(8) 0.0410(9) 0.0036(6) 0.0153(7) 0.0050(6)
Si4 0.0267(8) 0.0231(7) 0.0363(8) 0.0017(6) 0.0136(7) 0.0013(6)
Si5 0.0260(8) 0.0244(7) 0.0378(9) 0.0023(6) 0.0127(6) 0.0013(6)
Si6 0.0297(8) 0.0246(8) 0.0409(9) 0.0034(6) 0.0156(7) 0.0021(6)
C41 0.025(3) 0.023(3) 0.046(3) -0.001(2) 0.015(2) -0.002(2)
C42 0.030(3) 0.020(3) 0.044(3) -0.003(2) 0.014(3) -0.004(2)
C43 0.029(3) 0.033(3) 0.048(4) 0.000(3) 0.013(3) 0.004(2)
C44 0.030(3) 0.036(3) 0.051(4) -0.010(3) 0.020(3) -0.005(3)
C45 0.041(4) 0.041(3) 0.038(3) -0.007(3) 0.020(3) -0.009(3)
C46 0.030(3) 0.027(3) 0.037(3) -0.001(2) 0.013(2) -0.001(2)
C47 0.037(3) 0.036(3) 0.048(4) 0.006(3) 0.019(3) 0.006(3)
C48 0.040(4) 0.071(5) 0.060(4) -0.003(3) 0.025(3) 0.011(3)
C49 0.036(3) 0.039(3) 0.040(3) 0.005(3) 0.018(3) 0.002(3)
C50 0.037(3) 0.025(3) 0.038(3) 0.009(2) 0.012(3) 0.004(2)
C51 0.037(3) 0.029(3) 0.035(3) 0.012(2) 0.008(3) 0.000(2)
C52 0.042(4) 0.029(3) 0.050(4) 0.004(3) 0.008(3) -0.004(3)
C53 0.057(4) 0.030(3) 0.049(4) 0.001(3) 0.011(3) -0.004(3)
C54 0.056(4) 0.028(3) 0.049(4) 0.002(3) 0.017(3) 0.005(3)
C55 0.039(3) 0.027(3) 0.042(3) 0.006(2) 0.011(3) 0.005(3)
C56 0.038(3) 0.030(3) 0.054(4) 0.008(3) 0.018(3) 0.002(3)
C57 0.087(6) 0.034(4) 0.083(5) -0.007(4) 0.024(5) -0.016(4)
C58 0.042(4) 0.032(3) 0.061(4) -0.002(3) 0.022(3) 0.010(3)
C59 0.032(3) 0.023(3) 0.052(4) 0.004(2) 0.020(3) 0.003(2)
C60 0.033(3) 0.037(3) 0.067(4) 0.012(3) 0.023(3) 0.006(3)
C61 0.035(4) 0.051(4) 0.085(5) 0.019(4) 0.024(4) 0.018(3)
C62 0.041(4) 0.047(4) 0.087(5) 0.007(4) 0.043(4) 0.015(3)
C63 0.046(4) 0.037(3) 0.070(4) 0.005(3) 0.036(4) 0.005(3)
C64 0.037(3) 0.023(3) 0.059(4) 0.000(3) 0.028(3) -0.003(2)
C65 0.033(4) 0.059(4) 0.061(4) 0.019(3) 0.010(3) 0.008(3)
C66 0.062(5) 0.070(5) 0.145(8) 0.019(5) 0.070(6) 0.024(4)
C67 0.045(4) 0.041(3) 0.045(4) -0.007(3) 0.024(3) -0.003(3)
C68 0.035(3) 0.024(3) 0.037(3) -0.001(2) 0.013(3) 0.006(2)
C69 0.041(3) 0.026(3) 0.036(3) -0.001(2) 0.012(3) 0.009(2)
C70 0.052(4) 0.033(3) 0.031(3) -0.001(2) 0.011(3) 0.011(3)
C71 0.047(4) 0.024(3) 0.046(4) -0.005(3) 0.007(3) 0.005(3)
C72 0.035(3) 0.033(3) 0.048(4) 0.000(3) 0.013(3) 0.002(3)
C73 0.036(3) 0.022(3) 0.043(3) -0.002(2) 0.012(3) 0.003(2)
C74 0.046(4) 0.048(4) 0.039(3) 0.001(3) 0.018(3) 0.002(3)
C75 0.056(4) 0.041(4) 0.061(4) -0.004(3) 0.003(3) -0.003(3)
C76 0.034(3) 0.037(3) 0.040(3) 0.004(3) 0.012(3) -0.002(3)
C77 0.030(3) 0.022(3) 0.040(3) 0.005(2) 0.010(2) 0.000(2)
C78 0.028(3) 0.024(3) 0.040(3) 0.005(2) 0.008(2) 0.002(2)
C79 0.049(4) 0.029(3) 0.039(3) -0.001(2) 0.011(3) 0.001(3)
C80 0.040(4) 0.042(4) 0.058(4) -0.002(3) 0.009(3) -0.011(3)
C81 0.032(4) 0.050(4) 0.066(5) 0.001(3) 0.013(3) -0.009(3)
C82 0.034(3) 0.036(3) 0.046(4) 0.005(3) 0.011(3) -0.001(3)
C83 0.045(4) 0.039(3) 0.036(3) 0.004(3) 0.016(3) 0.006(3)
C84 0.052(5) 0.080(6) 0.080(6) -0.015(4) 0.004(4) -0.019(4)
C85 0.030(3) 0.062(4) 0.058(4) 0.005(3) 0.019(3) -0.008(3)
C86 0.033(3) 0.019(3) 0.047(3) 0.003(2) 0.023(3) -0.004(2)
C87 0.035(3) 0.024(3) 0.047(3) 0.004(2) 0.017(3) -0.003(2)
C88 0.029(3) 0.033(3) 0.055(4) 0.013(3) 0.013(3) 0.004(3)
C89 0.038(4) 0.029(3) 0.057(4) 0.009(3) 0.022(3) 0.006(3)
C90 0.049(4) 0.022(3) 0.051(4) 0.001(3) 0.025(3) 0.002(3)
C91 0.035(3) 0.029(3) 0.046(3) 0.009(3) 0.021(3) 0.003(2)
C92 0.042(4) 0.035(3) 0.046(4) 0.007(3) 0.007(3) 0.003(3)
C93 0.056(4) 0.034(3) 0.077(5) 0.003(3) 0.023(4) 0.012(3)
C94 0.051(4) 0.032(3) 0.045(4) -0.006(3) 0.008(3) -0.002(3)
O15 0.062(3) 0.052(3) 0.064(3) 0.009(2) 0.025(3) 0.005(2)
C33 0.059(5) 0.049(4) 0.061(4) 0.004(3) 0.018(4) 0.004(3)
C34 0.054(4) 0.042(4) 0.071(5) 0.014(3) 0.018(4) 0.000(3)
C35 0.054(5) 0.048(4) 0.096(6) 0.004(4) 0.021(4) 0.003(4)
C36 0.051(5) 0.069(5) 0.067(5) -0.012(4) 0.024(4) 0.001(4)
O14 0.141(10) 0.140(10) 0.154(10) -0.011(8) 0.059(8) 0.020(8)
C29 0.071(8) 0.067(7) 0.103(9) -0.025(6) 0.021(7) 0.007(6)
C30 0.109(10) 0.104(10) 0.137(11) -0.008(8) 0.041(8) 0.008(8)
C31 0.132(8) 0.131(9) 0.138(9) -0.012(6) 0.039(6) 0.017(6)
C32 0.137(12) 0.151(12) 0.136(12) -0.012(9) 0.045(9) 0.027(9)
O14A 0.088(8) 0.055(7) 0.109(9) -0.019(6) 0.053(7) 0.011(6)
C29A 0.136(16) 0.127(15) 0.154(16) 0.016(9) 0.051(10) 0.016(10)
C30A 0.170(17) 0.164(17) 0.169(17) -0.007(10) 0.057(10) 0.009(10)
C31A 0.132(8) 0.131(9) 0.138(9) -0.012(6) 0.039(6) 0.017(6)
C32A 0.084(10) 0.070(9) 0.085(10) -0.013(7) 0.021(8) -0.001(8)
O17 0.146(7) 0.126(6) 0.152(6) 0.005(5) 0.029(5) 0.000(5)
C37 0.079(7) 0.069(6) 0.066(6) 0.007(5) 0.038(5) 0.009(5)
C38 0.092(6) 0.078(5) 0.102(7) 0.000(5) 0.028(5) 0.009(4)
C39 0.110(8) 0.095(7) 0.100(7) 0.000(5) 0.021(5) 0.015(6)
C40 0.073(6) 0.087(6) 0.074(7) 0.005(6) 0.012(5) 0.004(5)
O17A 0.146(7) 0.126(6) 0.152(6) 0.005(5) 0.029(5) 0.000(5)
C37A 0.079(7) 0.069(6) 0.066(6) 0.007(5) 0.038(5) 0.009(5)
C38A 0.092(6) 0.078(5) 0.102(7) 0.000(5) 0.028(5) 0.009(4)
C39A 0.110(8) 0.095(7) 0.100(7) 0.000(5) 0.021(5) 0.015(6)
C40A 0.073(6) 0.087(6) 0.074(7) 0.005(6) 0.012(5) 0.004(5)

loop_
_atom_type_symbol
_atom_type_description
_atom_type_scat_dispersion_real
_atom_type_scat_dispersion_imag
_atom_type_scat_source
C C 0.0033 0.0016 'International Tables Vol C Tables 4.2.6.8 and 6.1.1.4'
H H 0.0000 0.0000 'International Tables Vol C Tables 4.2.6.8 and 6.1.1.4'
K K 0.2009 0.2494 'International Tables Vol C Tables 4.2.6.8 and 6.1.1.4'
O O 0.0106 0.0060 'International Tables Vol C Tables 4.2.6.8 and 6.1.1.4'
Si Si 0.0817 0.0704 'International Tables Vol C Tables 4.2.6.8 and 6.1.1.4'

loop_
_geom_angle_atom_site_label_1
_geom_angle_atom_site_label_2
_geom_angle_atom_site_label_3
_geom_angle
_geom_angle_site_symmetry_1
_geom_angle_site_symmetry_3
O1 K1 O2 60.5(6) . .
O1 K1 O3 112.9(6) . .
O1 K1 O4 154.3(9) . .
O1 K1 O6 62.6(7) . .
O1 K1 O7 84.4(8) . .
O1 K1 O1A 2.3(9) . .
O1 K1 O2A 58.7(6) . .
O1 K1 O3A 115.5(6) . .
O1 K1 O4A 159.7(8) . .
O1 K1 O7A 102.6(8) . .
O2 K1 O3 59.1(3) . .
O2 K1 O4 115.8(5) . .
O2 K1 O1A 62.4(4) . .
O2 K1 O2A 18.9(3) . .
O2 K1 O3A 55.3(3) . .
O2 K1 O4A 114.6(4) . .
O3 K1 O1A 114.0(4) . .
O3 K1 O2A 54.5(3) . .
O4 K1 O3 56.7(4) . .
O4 K1 O1A 153.1(7) . .
O4 K1 O2A 108.7(5) . .
O4 K1 O3A 63.9(4) . .
O4 K1 O4A 6.1(9) . .
O6 K1 O2 122.3(5) . .
O6 K1 O3 145.3(6) . .
O6 K1 O4 111.0(6) . .
O6 K1 O1A 60.5(6) . .
O6 K1 O2A 114.0(5) . .
O6 K1 O3A 165.6(6) . .
O6 K1 O4A 115.2(6) . .
O7 K1 O2 98.0(4) . .
O7 K1 O3 129.6(4) . .
O7 K1 O4 120.7(6) . .
O7 K1 O6 85.0(6) . .
O7 K1 O1A 85.2(5) . .
O7 K1 O2A 115.5(3) . .
O7 K1 O3A 109.3(4) . .
O7 K1 O4A 115.8(6) . .
O2A K1 O1A 60.1(4) . .
O3A K1 O3 20.3(2) . .
O3A K1 O1A 117.2(4) . .
O3A K1 O2A 58.7(3) . .
O4A K1 O3 56.1(4) . .
O4A K1 O1A 158.7(6) . .
O4A K1 O2A 109.6(5) . .
O4A K1 O3A 61.1(4) . .
O5A K1 O1 114.8(6) . .
O5A K1 O2 157.4(4) . .
O5A K1 O3 109.7(3) . .
O5A K1 O4 57.7(4) . .
O5A K1 O6 54.2(5) . .
O5A K1 O7 103.5(3) . .
O5A K1 O1A 112.5(4) . .
O5A K1 O2A 138.5(3) . .
O5A K1 O3A 121.4(3) . .
O5A K1 O4A 61.2(4) . .
O5A K1 O7A 102.5(5) . .
O7A K1 O2 100.0(5) . .
O7A K1 O3 113.7(5) . .
O7A K1 O4 103.1(7) . .
O7A K1 O6 100.4(7) . .
O7A K1 O7 19.9(4) . .
O7A K1 O1A 103.7(6) . .
O7A K1 O2A 119.0(4) . .
O7A K1 O3A 94.0(5) . .
O7A K1 O4A 97.6(6) . .
C1 O1 K1 114(2) . .
C12 O1 K1 115.5(19) . .
C12 O1 C1 112.2(10) . .
C2 O2 K1 113.3(9) . .
C2 O2 C3 112.3(9) . .
C3 O2 K1 122.1(13) . .
C4 O3 K1 111.6(9) . .
C5 O3 K1 112.8(8) . .
C5 O3 C4 114.4(8) . .
C6 O4 K1 122.5(14) . .
C7 O4 K1 120.2(12) . .
C7 O4 C6 112.5(10) . .
C8 O5 K1 114.7(7) . .
C9 O5 K1 114.4(11) . .
C9 O5 C8 112.9(8) . .
C10 O6 K1 122.4(15) . .
C10 O6 C11 113.3(10) . .
C11 O6 K1 118.5(16) . .
K1 C1 H1A 155.6 . .
K1 C1 H1B 84.4 . .
O1 C1 K1 43.6(16) . .
O1 C1 H1A 111.9 . .
O1 C1 H1B 112.0 . .
O1 C1 C2 99.1(19) . .
H1A C1 H1B 109.6 . .
C2 C1 K1 79.0(13) . .
C2 C1 H1A 112.0 . .
C2 C1 H1B 112.0 . .
O2 C2 C1 105.5(17) . .
O2 C2 H2A 110.6 . .
O2 C2 H2B 110.6 . .
C1 C2 H2A 110.6 . .
C1 C2 H2B 110.6 . .
H2A C2 H2B 108.8 . .
O2 C3 H3A 112.0 . .
O2 C3 H3B 112.0 . .
O2 C3 C4 99.1(13) . .
H3A C3 H3B 109.6 . .
C4 C3 H3A 112.0 . .
C4 C3 H3B 112.0 . .
O3 C4 C3 113.7(16) . .
O3 C4 H4A 108.8 . .
O3 C4 H4B 108.8 . .
C3 C4 H4A 108.8 . .
C3 C4 H4B 108.8 . .
H4A C4 H4B 107.7 . .
O6 C10 H10A 109.0 . .
O6 C10 H10B 109.0 . .
O6 C10 C9 113(2) . .
H10A C10 H10B 107.8 . .
C9 C10 H10A 109.0 . .
C9 C10 H10B 109.0 . .
O3 C5 H5A 111.6 . .
O3 C5 H5B 111.6 . .
O3 C5 C6 100.9(13) . .
H5A C5 H5B 109.4 . .
C6 C5 H5A 111.6 . .
C6 C5 H5B 111.6 . .
O4 C6 C5 104.4(14) . .
O4 C6 H6A 110.9 . .
O4 C6 H6B 110.9 . .
C5 C6 H6A 110.9 . .
C5 C6 H6B 110.9 . .
H6A C6 H6B 108.9 . .
O4 C7 H7A 109.3 . .
O4 C7 H7B 109.3 . .
O4 C7 C8 111.7(14) . .
H7A C7 H7B 107.9 . .
C8 C7 H7A 109.3 . .
C8 C7 H7B 109.3 . .
O5 C8 C7 112.5(11) . .
O5 C8 H8A 109.1 . .
O5 C8 H8B 109.1 . .
C7 C8 H8A 109.1 . .
C7 C8 H8B 109.1 . .
H8A C8 H8B 107.8 . .
O5 C9 C10 106.3(17) . .
O5 C9 H9A 110.5 . .
O5 C9 H9B 110.5 . .
C10 C9 H9A 110.5 . .
C10 C9 H9B 110.5 . .
H9A C9 H9B 108.7 . .
O6 C11 H11A 110.9 . .
O6 C11 H11B 110.9 . .
O6 C11 C12 104(2) . .
H11A C11 H11B 108.9 . .
C12 C11 H11A 110.9 . .
C12 C11 H11B 110.9 . .
O1 C12 C11 117(2) . .
O1 C12 H12A 108.0 . .
O1 C12 H12B 108.0 . .
C11 C12 H12A 108.0 . .
C11 C12 H12B 108.0 . .
H12A C12 H12B 107.3 . .
C13 O7 K1 138.3(9) . .
C16 O7 K1 106.3(7) . .
C16 O7 C13 111.5(6) . .
O7 C13 H13A 110.7 . .
O7 C13 H13B 110.7 . .
O7 C13 C14 105.0(6) . .
H13A C13 H13B 108.8 . .
C14 C13 H13A 110.7 . .
C14 C13 H13B 110.7 . .
C13 C14 H14A 111.1 . .
C13 C14 H14B 111.1 . .
C13 C14 C15 103.2(6) . .
H14A C14 H14B 109.1 . .
C15 C14 H14A 111.1 . .
C15 C14 H14B 111.1 . .
C14 C15 H15A 111.2 . .
C14 C15 H15B 111.2 . .
H15A C15 H15B 109.1 . .
C16 C15 C14 102.9(6) . .
C16 C15 H15A 111.2 . .
C16 C15 H15B 111.2 . .
K1 C16 H16A 70.9 . .
K1 C16 H16B 95.0 . .
O7 C16 K1 49.8(6) . .
O7 C16 C15 108.3(5) . .
O7 C16 H16A 110.0 . .
O7 C16 H16B 110.0 . .
C15 C16 K1 152.4(8) . .
C15 C16 H16A 110.0 . .
C15 C16 H16B 110.0 . .
H16A C16 H16B 108.4 . .
C1A O1A K1 117.3(15) . .
C1A O1A C12A 105.8(13) . .
C12A O1A K1 123.2(14) . .
C2A O2A K1 115.0(7) . .
C2A O2A C3A 112.1(9) . .
C3A O2A K1 113.2(9) . .
C4A O3A K1 116.3(9) . .
C5A O3A K1 112.0(10) . .
C5A O3A C4A 111.3(12) . .
C6A O4A K1 113.2(14) . .
C7A O4A K1 108.2(13) . .
C7A O4A C6A 108.0(14) . .
C8A O5A K1 122.0(7) . .
C8A O5A C9A 113.2(10) . .
C9A O5A K1 123.9(9) . .
C10A O6A K1 106.4(14) . .
C10A O6A C11A 106.0(14) . .
C11A O6A K1 103.6(16) . .
O1A C1A H1AA 109.3 . .
O1A C1A H1AB 109.3 . .
O1A C1A C2A 111.5(16) . .
H1AA C1A H1AB 108.0 . .
C2A C1A H1AA 109.3 . .
C2A C1A H1AB 109.3 . .
O2A C2A C1A 109.0(15) . .
O2A C2A H2AA 109.9 . .
O2A C2A H2AB 109.9 . .
C1A C2A H2AA 109.9 . .
C1A C2A H2AB 109.9 . .
H2AA C2A H2AB 108.3 . .
O2A C3A H3AA 109.2 . .
O2A C3A H3AB 109.2 . .
O2A C3A C4A 112.0(12) . .
H3AA C3A H3AB 107.9 . .
C4A C3A H3AA 109.2 . .
C4A C3A H3AB 109.2 . .
O3A C4A C3A 99.5(12) . .
O3A C4A H4AA 111.9 . .
O3A C4A H4AB 111.9 . .
C3A C4A H4AA 111.9 . .
C3A C4A H4AB 111.9 . .
H4AA C4A H4AB 109.6 . .
O3A C5A H5AA 109.6 . .
O3A C5A H5AB 109.6 . .
O3A C5A C6A 110.4(16) . .
H5AA C5A H5AB 108.1 . .
C6A C5A H5AA 109.6 . .
C6A C5A H5AB 109.6 . .
O4A C6A C5A 105.3(16) . .
O4A C6A H6AA 110.7 . .
O4A C6A H6AB 110.7 . .
C5A C6A H6AA 110.7 . .
C5A C6A H6AB 110.7 . .
H6AA C6A H6AB 108.8 . .
O4A C7A H7AA 109.6 . .
O4A C7A H7AB 109.6 . .
O4A C7A C8A 110.2(13) . .
H7AA C7A H7AB 108.1 . .
C8A C7A H7AA 109.6 . .
C8A C7A H7AB 109.6 . .
O5A C8A C7A 107.9(10) . .
O5A C8A H8AA 110.1 . .
O5A C8A H8AB 110.1 . .
C7A C8A H8AA 110.1 . .
C7A C8A H8AB 110.1 . .
H8AA C8A H8AB 108.4 . .
O5A C9A H9AA 108.9 . .
O5A C9A H9AB 108.9 . .
O5A C9A C10A 113.2(16) . .
H9AA C9A H9AB 107.7 . .
C10A C9A H9AA 108.9 . .
C10A C9A H9AB 108.9 . .
O6A C10A C9A 105.2(19) . .
O6A C10A H10C 110.7 . .
O6A C10A H10D 110.7 . .
C9A C10A H10C 110.7 . .
C9A C10A H10D 110.7 . .
H10C C10A H10D 108.8 . .
O6A C11A H11C 110.4 . .
O6A C11A H11D 110.4 . .
O6A C11A C12A 107(2) . .
H11C C11A H11D 108.6 . .
C12A C11A H11C 110.4 . .
C12A C11A H11D 110.4 . .
O1A C12A C11A 99.5(18) . .
O1A C12A H12C 111.9 . .
O1A C12A H12D 111.9 . .
C11A C12A H12C 111.9 . .
C11A C12A H12D 111.9 . .
H12C C12A H12D 109.6 . .
C13A O7A K1 125.0(13) . .
C16A O7A K1 116.3(13) . .
C16A O7A C13A 106.9(14) . .
O7A C13A H13C 112.2 . .
O7A C13A H13D 112.2 . .
H13C C13A H13D 109.8 . .
C14A C13A O7A 98.0(13) . .
C14A C13A H13C 112.2 . .
C14A C13A H13D 112.2 . .
C13A C14A H14C 110.3 . .
C13A C14A H14D 110.3 . .
C13A C14A C15A 107.3(7) . .
H14C C14A H14D 108.5 . .
C15A C14A H14C 110.3 . .
C15A C14A H14D 110.3 . .
C14A C15A H15C 110.2 . .
C14A C15A H15D 110.2 . .
H15C C15A H15D 108.5 . .
C16A C15A C14A 107.3(7) . .
C16A C15A H15C 110.2 . .
C16A C15A H15D 110.2 . .
O7A C16A C15A 96.6(14) . .
O7A C16A H16C 112.4 . .
O7A C16A H16D 112.4 . .
C15A C16A H16C 112.4 . .
C15A C16A H16D 112.4 . .
H16C C16A H16D 110.0 . .
O8 K2 O10 120.97(15) . .
O8 K2 O11 175.15(14) . .
O8 K2 O12 117.13(13) . .
O8 K2 O13 60.14(13) . .
O8 K2 C71 85.34(14) . 3_667
O8 K2 C75 101.52(15) . 3_667
O9 K2 O8 61.17(13) . .
O9 K2 O10 61.32(14) . .
O9 K2 O11 120.68(14) . .
O9 K2 O12 166.37(13) . .
O9 K2 O13 121.11(13) . .
O9 K2 C71 91.88(14) . 3_667
O9 K2 C75 116.24(14) . 3_667
O10 K2 O11 59.94(14) . .
O10 K2 O12 115.39(14) . .
O10 K2 O13 172.05(13) . .
O10 K2 C71 108.67(14) . 3_667
O10 K2 C75 114.51(16) . 3_667
O11 K2 C71 98.92(14) . 3_667
O11 K2 C75 81.77(15) . 3_667
O12 K2 O11 59.88(13) . .
O12 K2 C71 101.54(14) . 3_667
O12 K2 C75 77.35(14) . 3_667
O13 K2 O11 118.21(13) . .
O13 K2 O12 60.26(12) . .
O13 K2 C71 79.12(13) . 3_667
O13 K2 C75 71.87(14) . 3_667
C71 K2 C75 24.90(14) 3_667 3_667
O14 K2 O8 77.7(4) . .
O14 K2 O9 90.0(4) . .
O14 K2 O10 90.2(4) . .
O14 K2 O11 97.7(4) . .
O14 K2 O12 76.6(4) . .
O14 K2 O13 82.4(4) . .
O14 K2 C71 159.4(4) . 3_667
O14 K2 C75 150.0(4) . 3_667
O14A K2 O8 89.6(4) . .
O14A K2 O9 83.5(4) . .
O14A K2 O10 71.9(3) . .
O14A K2 O11 86.2(4) . .
O14A K2 O12 82.9(4) . .
O14A K2 O13 100.5(3) . .
O14A K2 C71 174.4(4) . 3_667
O14A K2 C75 160.1(4) . 3_667
O14A K2 O14 18.4(4) . .
C17 O8 K2 111.7(4) . .
C17 O8 C28 112.7(5) . .
C28 O8 K2 113.2(4) . .
C18 O9 K2 113.9(4) . .
C18 O9 C19 113.7(5) . .
C19 O9 K2 111.8(4) . .
C20 O10 K2 113.9(4) . .
C21 O10 K2 112.3(4) . .
C21 O10 C20 112.4(5) . .
C22 O11 K2 115.7(4) . .
C23 O11 K2 113.5(4) . .
C23 O11 C22 111.2(5) . .
C24 O12 K2 115.4(4) . .
C24 O12 C25 111.5(5) . .
C25 O12 K2 113.0(3) . .
C26 O13 K2 114.5(3) . .
C26 O13 C27 112.7(5) . .
C27 O13 K2 115.6(3) . .
O8 C17 H17A 110.2 . .
O8 C17 H17B 110.2 . .
O8 C17 C18 107.8(6) . .
H17A C17 H17B 108.5 . .
C18 C17 H17A 110.2 . .
C18 C17 H17B 110.2 . .
O9 C18 C17 108.9(6) . .
O9 C18 H18A 109.9 . .
O9 C18 H18B 109.9 . .
C17 C18 H18A 109.9 . .
C17 C18 H18B 109.9 . .
H18A C18 H18B 108.3 . .
O9 C19 H19A 109.8 . .
O9 C19 H19B 109.8 . .
O9 C19 C20 109.3(5) . .
H19A C19 H19B 108.3 . .
C20 C19 H19A 109.8 . .
C20 C19 H19B 109.8 . .
O10 C20 C19 108.8(5) . .
O10 C20 H20A 109.9 . .
O10 C20 H20B 109.9 . .
C19 C20 H20A 109.9 . .
C19 C20 H20B 109.9 . .
H20A C20 H20B 108.3 . .
O10 C21 H21A 110.2 . .
O10 C21 H21B 110.2 . .
O10 C21 C22 107.6(5) . .
H21A C21 H21B 108.5 . .
C22 C21 H21A 110.2 . .
C22 C21 H21B 110.2 . .
O11 C22 C21 109.9(5) . .
O11 C22 H22A 109.7 . .
O11 C22 H22B 109.7 . .
C21 C22 H22A 109.7 . .
C21 C22 H22B 109.7 . .
H22A C22 H22B 108.2 . .
O11 C23 H23A 110.0 . .
O11 C23 H23B 110.0 . .
O11 C23 C24 108.7(5) . .
H23A C23 H23B 108.3 . .
C24 C23 H23A 110.0 . .
C24 C23 H23B 110.0 . .
O12 C24 C23 109.7(6) . .
O12 C24 H24A 109.7 . .
O12 C24 H24B 109.7 . .
C23 C24 H24A 109.7 . .
C23 C24 H24B 109.7 . .
H24A C24 H24B 108.2 . .
O12 C25 H25A 109.8 . .
O12 C25 H25B 109.8 . .
O12 C25 C26 109.3(5) . .
H25A C25 H25B 108.3 . .
C26 C25 H25A 109.8 . .
C26 C25 H25B 109.8 . .
O13 C26 C25 109.2(5) . .
O13 C26 H26A 109.8 . .
O13 C26 H26B 109.8 . .
C25 C26 H26A 109.8 . .
C25 C26 H26B 109.8 . .
H26A C26 H26B 108.3 . .
O13 C27 H27A 109.8 . .
O13 C27 H27B 109.8 . .
O13 C27 C28 109.2(5) . .
H27A C27 H27B 108.3 . .
C28 C27 H27A 109.8 . .
C28 C27 H27B 109.8 . .
O8 C28 C27 108.4(5) . .
O8 C28 H28A 110.0 . .
O8 C28 H28B 110.0 . .
C27 C28 H28A 110.0 . .
C27 C28 H28B 110.0 . .
H28A C28 H28B 108.4 . .
Si2 Si1 Si3 54.56(5) . .
Si4 Si1 Si2 101.36(7) . .
Si4 Si1 Si3 54.28(5) . .
Si5 Si1 Si2 92.28(7) . .
Si5 Si1 Si3 54.47(5) . .
Si5 Si1 Si4 71.10(6) . .
C41 Si1 Si2 126.66(17) . .
C41 Si1 Si3 178.04(19) . .
C41 Si1 Si4 123.83(18) . .
C41 Si1 Si5 126.05(17) . .
Si3 Si2 Si1 70.28(6) . .
C50 Si2 Si1 116.47(18) . .
C50 Si2 Si3 111.54(17) . .
Si2 Si3 Si1 55.16(5) . .
Si4 Si3 Si1 55.11(5) . .
Si4 Si3 Si2 102.61(7) . .
Si5 Si3 Si1 54.10(5) . .
Si5 Si3 Si2 92.45(7) . .
Si5 Si3 Si4 71.34(6) . .
C59 Si3 Si1 169.83(19) . .
C59 Si3 Si2 125.81(18) . .
C59 Si3 Si4 128.93(18) . .
C59 Si3 Si5 116.62(18) . .
Si1 Si4 Si5 53.75(5) . .
Si1 Si4 Si6 101.16(7) . .
Si3 Si4 Si1 70.61(6) . .
Si3 Si4 Si5 54.23(6) . .
Si3 Si4 Si6 91.21(7) . .
Si6 Si4 Si5 54.26(6) . .
C68 Si4 Si1 122.23(17) . .
C68 Si4 Si3 126.92(17) . .
C68 Si4 Si5 175.82(17) . .
C68 Si4 Si6 128.31(17) . .
Si1 Si5 Si3 71.42(6) . .
Si1 Si5 Si4 55.15(6) . .
Si1 Si5 Si6 103.41(8) . .
Si3 Si5 Si4 54.43(6) . .
Si3 Si5 Si6 92.21(7) . .
Si6 Si5 Si4 55.43(6) . .
C77 Si5 Si1 128.45(17) . .
C77 Si5 Si3 122.89(17) . .
C77 Si5 Si4 175.57(18) . .
C77 Si5 Si6 122.92(17) . .
Si5 Si6 Si4 70.31(6) . .
C86 Si6 Si4 115.63(17) . .
C86 Si6 Si5 110.09(17) . .
C42 C41 Si1 120.8(4) . .
C46 C41 Si1 122.7(4) . .
C46 C41 C42 116.3(5) . .
C41 C42 C47 122.2(5) . .
C43 C42 C41 120.5(5) . .
C43 C42 C47 117.3(5) . .
C42 C43 H43 118.6 . .
C44 C43 C42 122.8(5) . .
C44 C43 H43 118.6 . .
C43 C44 C48 122.0(6) . .
C45 C44 C43 116.7(5) . .
C45 C44 C48 121.3(5) . .
C44 C45 H45 118.6 . .
C44 C45 C46 122.7(5) . .
C46 C45 H45 118.6 . .
C41 C46 C49 123.4(5) . .
C45 C46 C41 120.8(5) . .
C45 C46 C49 115.8(5) . .
C42 C47 H47A 109.5 . .
C42 C47 H47B 109.5 . .
C42 C47 H47C 109.5 . .
H47A C47 H47B 109.5 . .
H47A C47 H47C 109.5 . .
H47B C47 H47C 109.5 . .
C44 C48 H48A 109.5 . .
C44 C48 H48B 109.5 . .
C44 C48 H48C 109.5 . .
H48A C48 H48B 109.5 . .
H48A C48 H48C 109.5 . .
H48B C48 H48C 109.5 . .
C46 C49 H49A 109.5 . .
C46 C49 H49B 109.5 . .
C46 C49 H49C 109.5 . .
H49A C49 H49B 109.5 . .
H49A C49 H49C 109.5 . .
H49B C49 H49C 109.5 . .
C51 C50 Si2 123.0(4) . .
C55 C50 Si2 120.9(4) . .
C55 C50 C51 115.1(5) . .
C50 C51 C56 121.2(5) . .
C52 C51 C50 121.0(5) . .
C52 C51 C56 117.8(5) . .
C51 C52 H52 118.6 . .
C53 C52 C51 122.8(6) . .
C53 C52 H52 118.6 . .
C52 C53 C57 120.8(6) . .
C54 C53 C52 117.2(6) . .
C54 C53 C57 122.0(6) . .
C53 C54 H54 118.7 . .
C53 C54 C55 122.6(6) . .
C55 C54 H54 118.7 . .
C50 C55 C58 120.8(5) . .
C54 C55 C50 121.1(5) . .
C54 C55 C58 118.1(5) . .
C51 C56 H56A 109.5 . .
C51 C56 H56B 109.5 . .
C51 C56 H56C 109.5 . .
H56A C56 H56B 109.5 . .
H56A C56 H56C 109.5 . .
H56B C56 H56C 109.5 . .
C53 C57 H57A 109.5 . .
C53 C57 H57B 109.5 . .
C53 C57 H57C 109.5 . .
H57A C57 H57B 109.5 . .
H57A C57 H57C 109.5 . .
H57B C57 H57C 109.5 . .
C55 C58 H58A 109.5 . .
C55 C58 H58B 109.5 . .
C55 C58 H58C 109.5 . .
H58A C58 H58B 109.5 . .
H58A C58 H58C 109.5 . .
H58B C58 H58C 109.5 . .
C60 C59 Si3 119.1(4) . .
C64 C59 Si3 123.1(4) . .
C64 C59 C60 117.8(5) . .
C59 C60 C65 121.5(5) . .
C61 C60 C59 119.7(6) . .
C61 C60 C65 118.7(6) . .
C60 C61 H61 118.8 . .
C62 C61 C60 122.4(6) . .
C62 C61 H61 118.8 . .
C61 C62 C66 120.7(7) . .
C63 C62 C61 117.6(5) . .
C63 C62 C66 121.7(7) . .
C62 C63 H63 118.7 . .
C62 C63 C64 122.6(6) . .
C64 C63 H63 118.7 . .
C59 C64 C67 121.2(5) . .
C63 C64 C59 119.8(6) . .
C63 C64 C67 118.9(5) . .
C60 C65 H65A 109.5 . .
C60 C65 H65B 109.5 . .
C60 C65 H65C 109.5 . .
H65A C65 H65B 109.5 . .
H65A C65 H65C 109.5 . .
H65B C65 H65C 109.5 . .
C62 C66 H66A 109.5 . .
C62 C66 H66B 109.5 . .
C62 C66 H66C 109.5 . .
H66A C66 H66B 109.5 . .
H66A C66 H66C 109.5 . .
H66B C66 H66C 109.5 . .
C64 C67 H67A 109.5 . .
C64 C67 H67B 109.5 . .
C64 C67 H67C 109.5 . .
H67A C67 H67B 109.5 . .
H67A C67 H67C 109.5 . .
H67B C67 H67C 109.5 . .
C69 C68 Si4 123.1(4) . .
C69 C68 C73 116.4(5) . .
C73 C68 Si4 120.4(4) . .
C68 C69 C70 121.4(5) . .
C68 C69 C74 123.0(5) . .
C70 C69 C74 115.5(5) . .
C69 C70 H70 119.2 . .
C71 C70 C69 121.7(5) . .
C71 C70 H70 119.2 . .
C70 C71 K2 82.7(3) . 3_667
C70 C71 C72 116.7(5) . .
C70 C71 C75 121.7(6) . .
C72 C71 K2 110.4(3) . 3_667
C72 C71 C75 121.6(6) . .
C75 C71 K2 77.7(3) . 3_667
C71 C72 H72 118.5 . .
C71 C72 C73 123.0(5) . .
C73 C72 H72 118.5 . .
C68 C73 C76 122.2(5) . .
C72 C73 C68 120.7(5) . .
C72 C73 C76 117.0(5) . .
C69 C74 H74A 109.5 . .
C69 C74 H74B 109.5 . .
C69 C74 H74C 109.5 . .
H74A C74 H74B 109.5 . .
H74A C74 H74C 109.5 . .
H74B C74 H74C 109.5 . .
C71 C75 H75A 109.5 . .
C71 C75 H75B 109.5 . .
C71 C75 H75C 109.5 . .
H75A C75 H75B 109.5 . .
H75A C75 H75C 109.5 . .
H75B C75 H75C 109.5 . .
C73 C76 H76A 109.5 . .
C73 C76 H76B 109.5 . .
C73 C76 H76C 109.5 . .
H76A C76 H76B 109.5 . .
H76A C76 H76C 109.5 . .
H76B C76 H76C 109.5 . .
C78 C77 Si5 123.2(4) . .
C78 C77 C82 116.3(5) . .
C82 C77 Si5 120.0(4) . .
C77 C78 C83 120.4(5) . .
C79 C78 C77 121.2(5) . .
C79 C78 C83 118.4(5) . .
C78 C79 H79 118.8 . .
C80 C79 C78 122.3(6) . .
C80 C79 H79 118.8 . .
C79 C80 C81 117.3(6) . .
C79 C80 C84 121.5(6) . .
C81 C80 C84 121.2(6) . .
C80 C81 H81 118.8 . .
C80 C81 C82 122.5(6) . .
C82 C81 H81 118.8 . .
C77 C82 C85 121.2(5) . .
C81 C82 C77 120.3(5) . .
C81 C82 C85 118.5(5) . .
C78 C83 H83A 109.5 . .
C78 C83 H83B 109.5 . .
C78 C83 H83C 109.5 . .
H83A C83 H83B 109.5 . .
H83A C83 H83C 109.5 . .
H83B C83 H83C 109.5 . .
C80 C84 H84A 109.5 . .
C80 C84 H84B 109.5 . .
C80 C84 H84C 109.5 . .
H84A C84 H84B 109.5 . .
H84A C84 H84C 109.5 . .
H84B C84 H84C 109.5 . .
C82 C85 H85A 109.5 . .
C82 C85 H85B 109.5 . .
C82 C85 H85C 109.5 . .
H85A C85 H85B 109.5 . .
H85A C85 H85C 109.5 . .
H85B C85 H85C 109.5 . .
C87 C86 Si6 121.0(4) . .
C91 C86 Si6 122.6(4) . .
C91 C86 C87 115.6(5) . .
C86 C87 C92 120.6(5) . .
C88 C87 C86 120.8(5) . .
C88 C87 C92 118.5(5) . .
C87 C88 H88 118.9 . .
C89 C88 C87 122.2(6) . .
C89 C88 H88 118.9 . .
C88 C89 C93 121.8(6) . .
C90 C89 C88 117.9(5) . .
C90 C89 C93 120.2(6) . .
C89 C90 H90 119.2 . .
C89 C90 C91 121.6(6) . .
C91 C90 H90 119.2 . .
C86 C91 C90 121.9(5) . .
C86 C91 C94 121.2(5) . .
C90 C91 C94 116.9(5) . .
C87 C92 H92A 109.5 . .
C87 C92 H92B 109.5 . .
C87 C92 H92C 109.5 . .
H92A C92 H92B 109.5 . .
H92A C92 H92C 109.5 . .
H92B C92 H92C 109.5 . .
C89 C93 H93A 109.5 . .
C89 C93 H93B 109.5 . .
C89 C93 H93C 109.5 . .
H93A C93 H93B 109.5 . .
H93A C93 H93C 109.5 . .
H93B C93 H93C 109.5 . .
C91 C94 H94A 109.5 . .
C91 C94 H94B 109.5 . .
C91 C94 H94C 109.5 . .
H94A C94 H94B 109.5 . .
H94A C94 H94C 109.5 . .
H94B C94 H94C 109.5 . .
C36 O15 C33 108.7(5) . .
O15 C33 H33A 110.5 . .
O15 C33 H33B 110.5 . .
O15 C33 C34 106.1(6) . .
H33A C33 H33B 108.7 . .
C34 C33 H33A 110.5 . .
C34 C33 H33B 110.5 . .
C33 C34 H34A 111.4 . .
C33 C34 H34B 111.4 . .
H34A C34 H34B 109.3 . .
C35 C34 C33 101.9(6) . .
C35 C34 H34A 111.4 . .
C35 C34 H34B 111.4 . .
C34 C35 H35A 111.2 . .
C34 C35 H35B 111.2 . .
C34 C35 C36 102.7(6) . .
H35A C35 H35B 109.1 . .
C36 C35 H35A 111.2 . .
C36 C35 H35B 111.2 . .
O15 C36 C35 107.3(6) . .
O15 C36 H36A 110.2 . .
O15 C36 H36B 110.2 . .
C35 C36 H36A 110.2 . .
C35 C36 H36B 110.2 . .
H36A C36 H36B 108.5 . .
C29 O14 K2 124.5(10) . .
C29 O14 C32 109.2(7) . .
C32 O14 K2 115.6(12) . .
O14 C29 H29A 110.6 . .
O14 C29 H29B 110.6 . .
O14 C29 C30 105.8(6) . .
H29A C29 H29B 108.7 . .
C30 C29 H29A 110.6 . .
C30 C29 H29B 110.6 . .
C29 C30 H30A 110.9 . .
C29 C30 H30B 110.9 . .
H30A C30 H30B 108.9 . .
C31 C30 C29 104.5(5) . .
C31 C30 H30A 110.9 . .
C31 C30 H30B 110.9 . .
C30 C31 H31A 110.6 . .
C30 C31 H31B 110.6 . .
C30 C31 C32 105.5(5) . .
H31A C31 H31B 108.8 . .
C32 C31 H31A 110.6 . .
C32 C31 H31B 110.6 . .
O14 C32 C31 106.5(6) . .
O14 C32 H32A 110.4 . .
O14 C32 H32B 110.4 . .
C31 C32 H32A 110.4 . .
C31 C32 H32B 110.4 . .
H32A C32 H32B 108.6 . .
C29A O14A K2 117.1(9) . .
C29A O14A C32A 110.0(7) . .
C32A O14A K2 130.6(9) . .
O14A C29A H29C 110.2 . .
O14A C29A H29D 110.2 . .
O14A C29A C30A 107.7(6) . .
H29C C29A H29D 108.5 . .
C30A C29A H29C 110.2 . .
C30A C29A H29D 110.2 . .
C29A C30A H30C 110.6 . .
C29A C30A H30D 110.6 . .
C29A C30A C31A 105.5(5) . .
H30C C30A H30D 108.8 . .
C31A C30A H30C 110.6 . .
C31A C30A H30D 110.6 . .
C30A C31A H31C 110.8 . .
C30A C31A H31D 110.8 . .
H31C C31A H31D 108.9 . .
C32A C31A C30A 104.7(6) . .
C32A C31A H31C 110.8 . .
C32A C31A H31D 110.8 . .
O14A C32A C31A 106.4(7) . .
O14A C32A H32C 110.5 . .
O14A C32A H32D 110.5 . .
C31A C32A H32C 110.5 . .
C31A C32A H32D 110.5 . .
H32C C32A H32D 108.6 . .
C37 O17 C40 110.4(7) . .
O17 C37 H37A 110.5 . .
O17 C37 H37B 110.5 . .
O17 C37 C38 106.3(7) . .
H37A C37 H37B 108.7 . .
C38 C37 H37A 110.5 . .
C38 C37 H37B 110.5 . .
C37 C38 H38A 110.9 . .
C37 C38 H38B 110.9 . .
C37 C38 C39 104.3(6) . .
H38A C38 H38B 108.9 . .
C39 C38 H38A 110.9 . .
C39 C38 H38B 110.9 . .
C38 C39 H39A 110.6 . .
C38 C39 H39B 110.6 . .
H39A C39 H39B 108.8 . .
C40 C39 C38 105.6(5) . .
C40 C39 H39A 110.6 . .
C40 C39 H39B 110.6 . .
O17 C40 C39 108.0(6) . .
O17 C40 H40A 110.1 . .
O17 C40 H40B 110.1 . .
C39 C40 H40A 110.1 . .
C39 C40 H40B 110.1 . .
H40A C40 H40B 108.4 . .
C37A O17A C40A 111.6(5) . .
O17A C37A H37C 110.0 . .
O17A C37A H37D 110.0 . .
O17A C37A C38A 108.3(5) . .
H37C C37A H37D 108.4 . .
C38A C37A H37C 110.0 . .
C38A C37A H37D 110.0 . .
C37A C38A H38C 110.9 . .
C37A C38A H38D 110.9 . .
C37A C38A C39A 104.4(5) . .
H38C C38A H38D 108.9 . .
C39A C38A H38C 110.9 . .
C39A C38A H38D 110.9 . .
C38A C39A H39C 110.7 . .
C38A C39A H39D 110.7 . .
H39C C39A H39D 108.8 . .
C40A C39A C38A 105.4(5) . .
C40A C39A H39C 110.7 . .
C40A C39A H39D 110.7 . .
O17A C40A C39A 108.1(6) . .
O17A C40A H40C 110.1 . .
O17A C40A H40D 110.1 . .
C39A C40A H40C 110.1 . .
C39A C40A H40D 110.1 . .
H40C C40A H40D 108.4 . .

loop_
_geom_bond_atom_site_label_1
_geom_bond_atom_site_label_2
_geom_bond_distance
_geom_bond_site_symmetry_2
K1 O1 2.67(3) .
K1 O2 2.738(12) .
K1 O3 2.850(9) .
K1 O4 2.75(2) .
K1 O6 2.73(2) .
K1 O7 2.730(10) .
K1 O1A 2.85(2) .
K1 O2A 2.854(9) .
K1 O3A 2.840(9) .
K1 O4A 2.83(2) .
K1 O5A 2.665(9) .
K1 O7A 2.713(16) .
O1 C1 1.445(10) .
O1 C12 1.446(10) .
O2 C2 1.443(9) .
O2 C3 1.443(10) .
O3 C4 1.435(9) .
O3 C5 1.431(9) .
O4 C6 1.444(9) .
O4 C7 1.438(10) .
O5 C8 1.437(8) .
O5 C9 1.436(9) .
O6 C10 1.430(9) .
O6 C11 1.446(10) .
C1 H1A 0.9700 .
C1 H1B 0.9700 .
C1 C2 1.531(10) .
C2 H2A 0.9700 .
C2 H2B 0.9700 .
C3 H3A 0.9700 .
C3 H3B 0.9700 .
C3 C4 1.527(10) .
C4 H4A 0.9700 .
C4 H4B 0.9700 .
C10 H10A 0.9700 .
C10 H10B 0.9700 .
C10 C9 1.512(9) .
C5 H5A 0.9700 .
C5 H5B 0.9700 .
C5 C6 1.537(10) .
C6 H6A 0.9700 .
C6 H6B 0.9700 .
C7 H7A 0.9700 .
C7 H7B 0.9700 .
C7 C8 1.513(9) .
C8 H8A 0.9700 .
C8 H8B 0.9700 .
C9 H9A 0.9700 .
C9 H9B 0.9700 .
C11 H11A 0.9700 .
C11 H11B 0.9700 .
C11 C12 1.518(10) .
C12 H12A 0.9700 .
C12 H12B 0.9700 .
O7 C13 1.464(9) .
O7 C16 1.449(8) .
C13 H13A 0.9700 .
C13 H13B 0.9700 .
C13 C14 1.579(9) .
C14 H14A 0.9700 .
C14 H14B 0.9700 .
C14 C15 1.585(9) .
C15 H15A 0.9700 .
C15 H15B 0.9700 .
C15 C16 1.563(9) .
C16 H16A 0.9700 .
C16 H16B 0.9700 .
O1A C1A 1.444(9) .
O1A C12A 1.449(10) .
O2A C2A 1.436(9) .
O2A C3A 1.439(9) .
O3A C4A 1.440(9) .
O3A C5A 1.426(10) .
O4A C6A 1.449(9) .
O4A C7A 1.427(10) .
O5A C8A 1.434(9) .
O5A C9A 1.440(10) .
O6A C10A 1.427(10) .
O6A C11A 1.448(10) .
C1A H1AA 0.9700 .
C1A H1AB 0.9700 .
C1A C2A 1.536(10) .
C2A H2AA 0.9700 .
C2A H2AB 0.9700 .
C3A H3AA 0.9700 .
C3A H3AB 0.9700 .
C3A C4A 1.526(10) .
C4A H4AA 0.9700 .
C4A H4AB 0.9700 .
C5A H5AA 0.9700 .
C5A H5AB 0.9700 .
C5A C6A 1.527(10) .
C6A H6AA 0.9700 .
C6A H6AB 0.9700 .
C7A H7AA 0.9700 .
C7A H7AB 0.9700 .
C7A C8A 1.526(9) .
C8A H8AA 0.9700 .
C8A H8AB 0.9700 .
C9A H9AA 0.9700 .
C9A H9AB 0.9700 .
C9A C10A 1.509(9) .
C10A H10C 0.9700 .
C10A H10D 0.9700 .
C11A H11C 0.9700 .
C11A H11D 0.9700 .
C11A C12A 1.521(10) .
C12A H12C 0.9700 .
C12A H12D 0.9700 .
O7A C13A 1.59(3) .
O7A C16A 1.46(2) .
C13A H13C 0.9700 .
C13A H13D 0.9700 .
C13A C14A 1.468(10) .
C14A H14C 0.9700 .
C14A H14D 0.9700 .
C14A C15A 1.549(9) .
C15A H15C 0.9700 .
C15A H15D 0.9700 .
C15A C16A 1.539(10) .
C16A H16C 0.9700 .
C16A H16D 0.9700 .
K2 O8 2.783(5) .
K2 O9 2.782(4) .
K2 O10 2.795(4) .
K2 O11 2.842(5) .
K2 O12 2.833(5) .
K2 O13 2.831(4) .
K2 C71 3.502(6) 3_667
K2 C75 3.505(7) 3_667
K2 O14 2.690(16) .
K2 O14A 2.637(11) .
O8 C17 1.425(8) .
O8 C28 1.431(8) .
O9 C18 1.414(8) .
O9 C19 1.422(7) .
O10 C20 1.432(8) .
O10 C21 1.425(9) .
O11 C22 1.442(7) .
O11 C23 1.418(8) .
O12 C24 1.400(8) .
O12 C25 1.424(7) .
O13 C26 1.416(7) .
O13 C27 1.419(7) .
C17 H17A 0.9700 .
C17 H17B 0.9700 .
C17 C18 1.489(10) .
C18 H18A 0.9700 .
C18 H18B 0.9700 .
C19 H19A 0.9700 .
C19 H19B 0.9700 .
C19 C20 1.482(10) .
C20 H20A 0.9700 .
C20 H20B 0.9700 .
C21 H21A 0.9700 .
C21 H21B 0.9700 .
C21 C22 1.494(10) .
C22 H22A 0.9700 .
C22 H22B 0.9700 .
C23 H23A 0.9700 .
C23 H23B 0.9700 .
C23 C24 1.510(9) .
C24 H24A 0.9700 .
C24 H24B 0.9700 .
C25 H25A 0.9700 .
C25 H25B 0.9700 .
C25 C26 1.490(9) .
C26 H26A 0.9700 .
C26 H26B 0.9700 .
C27 H27A 0.9700 .
C27 H27B 0.9700 .
C27 C28 1.491(9) .
C28 H28A 0.9700 .
C28 H28B 0.9700 .
Si1 Si2 2.423(2) .
Si1 Si3 2.779(2) .
Si1 Si4 2.416(2) .
Si1 Si5 2.374(2) .
Si1 C41 1.935(5) .
Si2 Si3 2.405(2) .
Si2 C50 1.955(6) .
Si3 Si4 2.391(2) .
Si3 Si5 2.386(2) .
Si3 C59 1.929(5) .
Si4 Si5 2.786(2) .
Si4 Si6 2.436(2) .
Si4 C68 1.952(6) .
Si5 Si6 2.402(2) .
Si5 C77 1.919(6) .
Si6 C86 1.950(5) .
C41 C42 1.422(8) .
C41 C46 1.420(7) .
C42 C43 1.397(7) .
C42 C47 1.509(7) .
C43 H43 0.9300 .
C43 C44 1.388(8) .
C44 C45 1.383(8) .
C44 C48 1.507(8) .
C45 H45 0.9300 .
C45 C46 1.396(7) .
C46 C49 1.517(8) .
C47 H47A 0.9600 .
C47 H47B 0.9600 .
C47 H47C 0.9600 .
C48 H48A 0.9600 .
C48 H48B 0.9600 .
C48 H48C 0.9600 .
C49 H49A 0.9600 .
C49 H49B 0.9600 .
C49 H49C 0.9600 .
C50 C51 1.429(8) .
C50 C55 1.424(7) .
C51 C52 1.389(8) .
C51 C56 1.507(8) .
C52 H52 0.9300 .
C52 C53 1.383(8) .
C53 C54 1.361(9) .
C53 C57 1.535(9) .
C54 H54 0.9300 .
C54 C55 1.405(8) .
C55 C58 1.499(8) .
C56 H56A 0.9600 .
C56 H56B 0.9600 .
C56 H56C 0.9600 .
C57 H57A 0.9600 .
C57 H57B 0.9600 .
C57 H57C 0.9600 .
C58 H58A 0.9600 .
C58 H58B 0.9600 .
C58 H58C 0.9600 .
C59 C60 1.421(8) .
C59 C64 1.410(8) .
C60 C61 1.390(8) .
C60 C65 1.506(9) .
C61 H61 0.9300 .
C61 C62 1.388(9) .
C62 C63 1.373(10) .
C62 C66 1.525(8) .
C63 H63 0.9300 .
C63 C64 1.401(8) .
C64 C67 1.504(9) .
C65 H65A 0.9600 .
C65 H65B 0.9600 .
C65 H65C 0.9600 .
C66 H66A 0.9600 .
C66 H66B 0.9600 .
C66 H66C 0.9600 .
C67 H67A 0.9600 .
C67 H67B 0.9600 .
C67 H67C 0.9600 .
C68 C69 1.402(7) .
C68 C73 1.421(8) .
C69 C70 1.418(8) .
C69 C74 1.508(8) .
C70 H70 0.9300 .
C70 C71 1.388(8) .
C71 K2 3.502(6) 3_667
C71 C72 1.390(8) .
C71 C75 1.510(9) .
C72 H72 0.9300 .
C72 C73 1.393(8) .
C73 C76 1.506(8) .
C74 H74A 0.9600 .
C74 H74B 0.9600 .
C74 H74C 0.9600 .
C75 H75A 0.9600 .
C75 H75B 0.9600 .
C75 H75C 0.9600 .
C76 H76A 0.9600 .
C76 H76B 0.9600 .
C76 H76C 0.9600 .
C77 C78 1.409(7) .
C77 C82 1.426(8) .
C78 C79 1.394(8) .
C78 C83 1.513(8) .
C79 H79 0.9300 .
C79 C80 1.374(8) .
C80 C81 1.387(9) .
C80 C84 1.521(9) .
C81 H81 0.9300 .
C81 C82 1.394(9) .
C82 C85 1.517(8) .
C83 H83A 0.9600 .
C83 H83B 0.9600 .
C83 H83C 0.9600 .
C84 H84A 0.9600 .
C84 H84B 0.9600 .
C84 H84C 0.9600 .
C85 H85A 0.9600 .
C85 H85B 0.9600 .
C85 H85C 0.9600 .
C86 C87 1.434(8) .
C86 C91 1.406(8) .
C87 C88 1.398(8) .
C87 C92 1.497(8) .
C88 H88 0.9300 .
C88 C89 1.383(8) .
C89 C90 1.374(9) .
C89 C93 1.520(8) .
C90 H90 0.9300 .
C90 C91 1.408(7) .
C91 C94 1.522(8) .
C92 H92A 0.9600 .
C92 H92B 0.9600 .
C92 H92C 0.9600 .
C93 H93A 0.9600 .
C93 H93B 0.9600 .
C93 H93C 0.9600 .
C94 H94A 0.9600 .
C94 H94B 0.9600 .
C94 H94C 0.9600 .
O15 C33 1.426(8) .
O15 C36 1.427(8) .
C33 H33A 0.9700 .
C33 H33B 0.9700 .
C33 C34 1.518(9) .
C34 H34A 0.9700 .
C34 H34B 0.9700 .
C34 C35 1.494(10) .
C35 H35A 0.9700 .
C35 H35B 0.9700 .
C35 C36 1.504(10) .
C36 H36A 0.9700 .
C36 H36B 0.9700 .
O14 C29 1.456(9) .
O14 C32 1.469(9) .
C29 H29A 0.9700 .
C29 H29B 0.9700 .
C29 C30 1.576(9) .
C30 H30A 0.9700 .
C30 H30B 0.9700 .
C30 C31 1.565(9) .
C31 H31A 0.9700 .
C31 H31B 0.9700 .
C31 C32 1.569(9) .
C32 H32A 0.9700 .
C32 H32B 0.9700 .
O14A C29A 1.460(9) .
O14A C32A 1.468(9) .
C29A H29C 0.9700 .
C29A H29D 0.9700 .
C29A C30A 1.560(9) .
C30A H30C 0.9700 .
C30A H30D 0.9700 .
C30A C31A 1.569(9) .
C31A H31C 0.9700 .
C31A H31D 0.9700 .
C31A C32A 1.565(9) .
C32A H32C 0.9700 .
C32A H32D 0.9700 .
O17 C37 1.458(9) .
O17 C40 1.465(9) .
C37 H37A 0.9700 .
C37 H37B 0.9700 .
C37 C38 1.572(9) .
C38 H38A 0.9700 .
C38 H38B 0.9700 .
C38 C39 1.576(9) .
C39 H39A 0.9700 .
C39 H39B 0.9700 .
C39 C40 1.546(9) .
C40 H40A 0.9700 .
C40 H40B 0.9700 .
O17A C37A 1.441(8) .
O17A C40A 1.463(9) .
C37A H37C 0.9700 .
C37A H37D 0.9700 .
C37A C38A 1.560(8) .
C38A H38C 0.9700 .
C38A H38D 0.9700 .
C38A C39A 1.579(9) .
C39A H39C 0.9700 .
C39A H39D 0.9700 .
C39A C40A 1.532(9) .
C40A H40C 0.9700 .
C40A H40D 0.9700 .
